data_7250179
loop_
_publ_author_name
'Zeng, Li'
'Lin, Ya-Ting'
'Hong, Li-Hao'
'Sun, Yan-Qiong'
'Xie, Jianping'
'Zheng, Shou-Tian'
'Li, Xin-Xiong'

_publ_section_title
;
 A new silver--thiolate nanocluster synthesized utilizing pure-inorganic
 polyoxoniobate as a starting template and its variable-temperature
 fluorescence properties
;
_journal_issue 18
_journal_name_full CrystEngComm
_journal_page_first 2883
_journal_page_last 2887
_journal_paper_doi 10.1039/D5CE00195A
_journal_volume 27
_journal_year 2025
_chemical_formula_moiety 'C84 H200 Ag40 Nb6 O19 S32'
_chemical_formula_sum 'C84 H200 Ag40 Nb6 O19 S32'
_chemical_formula_weight 7412.56
_space_group_crystal_system orthorhombic
_space_group_IT_number 60
_space_group_name_Hall '-P 2n 2ab'
_space_group_name_H-M_alt 'P b c n'
_atom_sites_solution_hydrogens geom
_atom_sites_solution_primary iterative
_audit_block_doi 10.5517/ccdc.csd.cc2ltxs4
_audit_creation_date 2025-03-17
_audit_creation_method
;
Olex2 1.3
(compiled 2020.11.12 svn.r5f609507 for OlexSys, GUI svn.r6226)
;
_audit_update_record
;
2025-03-21 deposited with the CCDC.	2025-03-25 downloaded from the CCDC.
;
_cell_angle_alpha 90
_cell_angle_beta 90
_cell_angle_gamma 90
_cell_formula_units_Z 4
_cell_length_a 25.471(4)
_cell_length_b 26.107(4)
_cell_length_c 26.205(4)
_cell_measurement_reflns_used 9763
_cell_measurement_temperature 170
_cell_measurement_theta_max 25.08
_cell_measurement_theta_min 2.92
_cell_volume 17426(5)
_computing_cell_refinement 'SAINT v8.34A (Bruker, 2013)'
_computing_data_reduction 'SAINT v8.34A (Bruker, 2013)'
_computing_molecular_graphics 'Olex2 1.3 (Dolomanov et al., 2009)'
_computing_publication_material 'Olex2 1.3 (Dolomanov et al., 2009)'
_computing_structure_refinement 'SHELXL 2018/3 (Sheldrick, 2015)'
_computing_structure_solution 'olex2.solve 1.3 (Bourhis et al., 2015)'
_diffrn_ambient_temperature 170
_diffrn_measured_fraction_theta_full 0.997
_diffrn_measured_fraction_theta_max 0.997
_diffrn_measurement_device_type 'Bruker APEX-II CCD'
_diffrn_measurement_method '\f and \w scans'
_diffrn_radiation_type MoK\a
_diffrn_radiation_wavelength 0.71073
_diffrn_reflns_av_R_equivalents 0.0416
_diffrn_reflns_av_unetI/netI 0.0178
_diffrn_reflns_Laue_measured_fraction_full 0.997
_diffrn_reflns_Laue_measured_fraction_max 0.997
_diffrn_reflns_limit_h_max 30
_diffrn_reflns_limit_h_min -30
_diffrn_reflns_limit_k_max 31
_diffrn_reflns_limit_k_min -31
_diffrn_reflns_limit_l_max 31
_diffrn_reflns_limit_l_min -31
_diffrn_reflns_number 163858
_diffrn_reflns_point_group_measured_fraction_full 0.997
_diffrn_reflns_point_group_measured_fraction_max 0.997
_diffrn_reflns_theta_full 25.107
_diffrn_reflns_theta_max 25.107
_diffrn_reflns_theta_min 1.599
_diffrn_source_current 30.0
_diffrn_source_power 1.5
_diffrn_source_voltage 50.0
_diffrn_standards_number 0
_exptl_absorpt_coefficient_mu 5.177
_exptl_absorpt_correction_T_max 0.7452
_exptl_absorpt_correction_T_min 0.5526
_exptl_absorpt_correction_type none
_exptl_absorpt_process_details
;
SADABS-2014/5 (Bruker,2014/5) was used for absorption correction.
wR2(int) was 0.1242 before and 0.0407 after correction.
The Ratio of minimum to maximum transmission is 0.7415.
The \l/2 correction factor is 0.00150.
;
_exptl_crystal_colour 'clear yellowish'
_exptl_crystal_colour_lustre clear
_exptl_crystal_colour_modifier yellowish
_exptl_crystal_density_diffrn 2.823
_exptl_crystal_description block
_exptl_crystal_F_000 13952
_exptl_crystal_size_max 0.2
_exptl_crystal_size_mid 0.1
_exptl_crystal_size_min 0.1
_refine_diff_density_max 3.006
_refine_diff_density_min -1.787
_refine_diff_density_rms 0.211
_refine_ls_extinction_method none
_refine_ls_goodness_of_fit_ref 1.041
_refine_ls_hydrogen_treatment constr
_refine_ls_matrix_type full
_refine_ls_number_parameters 846
_refine_ls_number_reflns 15509
_refine_ls_number_restraints 142
_refine_ls_restrained_S_all 1.059
_refine_ls_R_factor_all 0.0368
_refine_ls_R_factor_gt 0.0308
_refine_ls_shift/su_max 0.004
_refine_ls_shift/su_mean 0.000
_refine_ls_structure_factor_coef Fsqd
_refine_ls_weighting_details 'w=1/[\s^2^(Fo^2^)+(0.0283P)^2^+154.3835P] where P=(Fo^2^+2Fc^2^)/3'
_refine_ls_weighting_scheme calc
_refine_ls_wR_factor_gt 0.0696
_refine_ls_wR_factor_ref 0.0744
_reflns_Friedel_coverage 0.000
_reflns_number_gt 13829
_reflns_number_total 15509
_reflns_threshold_expression 'I > 2\s(I)'
_cod_data_source_file d5ce00195a2.cif
_cod_data_source_block a
_cod_depositor_comments 'Adding full bibliography for 7250179.cif.'
_cod_original_cell_volume 17425(5)
_cod_database_code 7250179
_shelx_shelxl_version_number 2018/3
_shelx_space_group_comment
;
The symmetry employed for this shelxl refinement is uniquely defined
by the following loop, which should always be used as a source of
symmetry information in preference to the above space-group names.
They are only intended as comments.
;
_shelx_estimated_absorpt_t_max 0.626
_shelx_estimated_absorpt_t_min 0.424
_olex2_refinement_description
;
1. Fixed Uiso
 At 1.2 times of:
  All C(H) groups
 At 1.5 times of:
  All C(H,H,H) groups
2. Restrained distances
 S5-C41
 1.8 with sigma of 0.01
 S2-C23
 1.8 with sigma of 0.01
 S6-C16
 1.8 with sigma of 0.01
 S9-C8
 1.8 with sigma of 0.01
 C11-S8
 1.8 with sigma of 0.01
 S10-C5
 1.8 with sigma of 0.01
 S11-C2
 1.8 with sigma of 0.01
 S12-C14
 1.8 with sigma of 0.01
 S14-C38
 1.8 with sigma of 0.01
 S15-C31
 1.8 with sigma of 0.01
 S16-C35
 1.8 with sigma of 0.01
 S3-C26
 1.8 with sigma of 0.01
 S1-C28
 1.8 with sigma of 0.01
 S7-C19
 1.8 with sigma of 0.01
 C1-C2
 1.5 with sigma of 0.01
 C3-C2
 1.5 with sigma of 0.01
 C5-C6
 1.5 with sigma of 0.01
 C4-C5
 1.5 with sigma of 0.01
 C16-C18
 1.5 with sigma of 0.01
 C16-C17
 1.5 with sigma of 0.01
 C11-C10
 1.5 with sigma of 0.01
 C11-C12
 1.5 with sigma of 0.01
 C14-C13
 1.5 with sigma of 0.01
 C15-C14
 1.5 with sigma of 0.01
 C19-C20
 1.5 with sigma of 0.01
 C21-C19
 1.5 with sigma of 0.01
 C38-C39
 1.5 with sigma of 0.01
 C37-C38
 1.5 with sigma of 0.01
 C31-C32
 1.5 with sigma of 0.01
 C33-C31
 1.5 with sigma of 0.01
 C27-C26
 1.5 with sigma of 0.01
 C25-C26
 1.5 with sigma of 0.01
 C35-C36
 1.5 with sigma of 0.01
 C35-C34
 1.5 with sigma of 0.01
 C28-C29
 1.5 with sigma of 0.01
 C30-C28
 1.5 with sigma of 0.01
 C23-C24
 1.5 with sigma of 0.01
 C23-C22
 1.5 with sigma of 0.01
 C41-C42
 1.5 with sigma of 0.01
 C41-C40
 1.5 with sigma of 0.01
3. Uiso/Uaniso restraints and constraints
C29 \\sim C28 \\sim C30: within 2A with sigma of 0.004 and sigma for terminal
atoms of 0.008 within 2A
C31 \\sim C32 \\sim C33: within 2A with sigma of 0.01 and sigma for terminal
atoms of 0.02 within 2A
C34 \\sim C35 \\sim C36: within 2A with sigma of 0.01 and sigma for terminal
atoms of 0.02 within 2A
C1 \\sim C3 \\sim C2: within 2A with sigma of 0.01 and sigma for terminal atoms
of 0.02 within 2A
C30 \\sim C28 \\sim C29 \\sim C18 \\sim C16 \\sim C17: within 2A with sigma of
0.01 and sigma for terminal atoms of 0.02 within 2A
Uanis(C12) \\sim Ueq: with sigma of 0.01 and sigma for terminal atoms of 0.02
Uanis(C1) \\sim Ueq: with sigma of 0.01 and sigma for terminal atoms of 0.02
Uanis(C36) \\sim Ueq: with sigma of 0.01 and sigma for terminal atoms of 0.02
Uanis(C31) \\sim Ueq: with sigma of 0.01 and sigma for terminal atoms of 0.02
Uanis(C32) \\sim Ueq: with sigma of 0.01 and sigma for terminal atoms of 0.02
Uanis(C28) \\sim Ueq: with sigma of 0.01 and sigma for terminal atoms of 0.02
Uanis(C29) \\sim Ueq: with sigma of 0.01 and sigma for terminal atoms of 0.02
4.a Ternary CH refined with riding coordinates:
 C11(H11), C38(H38), C14(H14), C5(H5), C26(H26), C35(H35), C41(H41), C19(H19),
 C16(H16), C23(H23), C2(H2), C31(H31), C8(H8)
4.b Idealised Me refined as rotating group:
 C7(H7a,H7b,H7c), C39(H39a,H39b,H39c), C9(H9a,H9b,H9c), C4(H4a,H4b,H4c),
 C42(H42a,H42b,H42c), C27(H27a,H27b,H27c), C37(H37a,H37b,H37c), C40(H40a,H40b,
 H40c), C15(H15a,H15b,H15c), C6(H6a,H6b,H6c), C13(H13a,H13b,H13c), C24(H24a,
 H24b,H24c), C25(H25a,H25b,H25c), C22(H22a,H22b,H22c), C20(H20a,H20b,H20c),
 C10(H10a,H10b,H10c), C18(H18a,H18b,H18c), C12(H12a,H12b,H12c), C21(H21a,H21b,
 H21c), C33(H33a,H33b,H33c), C17(H17a,H17b,H17c), C34(H34a,H34b,H34c), C36(H36a,
 H36b,H36c), C3(H3a,H3b,H3c), C1(H1a,H1b,H1c), C30(H30a,H30b,H30c), C29(H29a,
 H29b,H29c), C32(H32a,H32b,H32c)
;
_smtbx_masks_void_probe_radius 1.2
_smtbx_masks_void_truncation_radius 1.2
_olex2_submission_special_instructions 'No special instructions were received'

loop_
_space_group_symop_operation_xyz
'x, y, z'
'-x+1/2, -y+1/2, z+1/2'
'-x, y, -z+1/2'
'x+1/2, -y+1/2, -z'
'-x, -y, -z'
'x-1/2, y-1/2, -z-1/2'
'x, -y, z-1/2'
'-x-1/2, y-1/2, z'

loop_
_atom_site_label
_atom_site_type_symbol
_atom_site_fract_x
_atom_site_fract_y
_atom_site_fract_z
_atom_site_U_iso_or_equiv
_atom_site_adp_type
_atom_site_occupancy
_atom_site_site_symmetry_order
_atom_site_calc_flag
_atom_site_refinement_flags_posn
_atom_site_refinement_flags_adp
_atom_site_refinement_flags_occupancy
_atom_site_disorder_assembly
_atom_site_disorder_group
Ag6 Ag 0.61373(2) 0.63075(2) 0.67151(2) 0.02405(9) Uani 1 1 d . . . . .
Ag2 Ag 0.68443(2) 0.71229(2) 0.72809(2) 0.02654(10) Uani 1 1 d . . . . .
Ag13 Ag 0.48836(2) 0.65677(2) 0.61836(2) 0.02842(10) Uani 1 1 d . . . . .
Ag12 Ag 0.34511(2) 0.73833(2) 0.57541(2) 0.02813(10) Uani 1 1 d . . . . .
Nb4 Nb 0.500000 0.85594(2) 0.750000 0.01208(12) Uani 1 2 d S T P . .
Nb1 Nb 0.500000 0.67420(2) 0.750000 0.01205(12) Uani 1 2 d S T P . .
Nb5 Nb 0.55148(2) 0.76539(2) 0.67359(2) 0.01186(9) Uani 1 1 d . . . . .
Nb6 Nb 0.42239(2) 0.76422(2) 0.70046(2) 0.01195(9) Uani 1 1 d . . . . .
Ag21 Ag 0.63000(2) 0.64291(2) 0.84517(2) 0.03049(10) Uani 1 1 d . . . . .
Ag15 Ag 0.45879(2) 0.76629(2) 0.55434(2) 0.03019(10) Uani 1 1 d . . . . .
Ag5 Ag 0.43994(2) 0.86817(2) 0.62195(2) 0.03160(11) Uani 1 1 d . . . . .
Ag1 Ag 0.77324(2) 0.72109(2) 0.92953(2) 0.03280(11) Uani 1 1 d . . . . .
Ag19 Ag 0.57850(2) 0.76917(2) 0.51925(2) 0.03252(11) Uani 1 1 d . . . . .
Ag8 Ag 0.65008(2) 0.85474(2) 0.54769(2) 0.03315(11) Uani 1 1 d . . . . .
Ag7 Ag 0.46412(2) 0.54813(2) 0.83791(2) 0.03330(11) Uani 1 1 d . . . . .
Ag9 Ag 0.55729(2) 0.89948(2) 0.61837(2) 0.03343(11) Uani 1 1 d . . . . .
Ag14 Ag 0.36374(2) 0.86538(2) 0.77480(2) 0.03801(12) Uani 1 1 d . . . . .
Ag17 Ag 0.32168(2) 0.85642(2) 0.63255(2) 0.03731(12) Uani 1 1 d . . . . .
Ag18 Ag 0.42452(2) 0.54491(2) 0.72668(2) 0.03861(12) Uani 1 1 d . . . . .
Ag3 Ag 0.68350(2) 0.78279(2) 0.63156(2) 0.04001(12) Uani 1 1 d . . . . .
Ag20 Ag 0.63414(2) 0.68092(2) 0.57155(2) 0.04053(12) Uani 1 1 d . . . . .
Ag10 Ag 0.54570(2) 0.98511(2) 0.68819(2) 0.03825(12) Uani 1 1 d . . . . .
Ag11 Ag 0.58095(2) 0.98668(2) 0.79909(2) 0.04123(13) Uani 1 1 d . . . . .
Ag4 Ag 0.73351(3) 0.78559(2) 0.80026(2) 0.05101(15) Uani 1 1 d . . . . .
S8 S 0.52036(5) 0.69754(5) 0.53877(5) 0.0211(3) Uani 1 1 d D . . . .
S10 S 0.44425(5) 0.57337(5) 0.64025(5) 0.0213(3) Uani 1 1 d D . . . .
S14 S 0.66033(5) 0.62689(5) 0.75212(5) 0.0234(3) Uani 1 1 d D . . . .
S7 S 0.64393(5) 0.81383(5) 0.46650(5) 0.0246(3) Uani 1 1 d D . . . .
S6 S 0.38151(5) 0.82196(5) 0.55936(5) 0.0236(3) Uani 1 1 d D . . . .
S3 S 0.65236(5) 0.88839(5) 0.63218(6) 0.0249(3) Uani 1 1 d D . . . .
S12 S 0.59792(5) 0.59563(5) 0.58611(5) 0.0248(3) Uani 1 1 d D . . . .
S2 S 0.47644(5) 0.95698(5) 0.63130(5) 0.0251(3) Uani 1 1 d D . . . .
S4 S 0.52110(6) 0.86078(6) 0.53297(5) 0.0266(3) Uani 1 1 d . . . . .
S9 S 0.30213(5) 0.65817(6) 0.58767(5) 0.0255(3) Uani 1 1 d D . . . .
S16 S 0.76193(6) 0.80444(6) 0.88597(6) 0.0313(3) Uani 1 1 d D . . . .
S5 S 0.34125(6) 0.91733(6) 0.69931(6) 0.0299(3) Uani 1 1 d D . . . .
S11 S 0.39994(6) 0.49191(6) 0.79728(6) 0.0290(3) Uani 1 1 d D . . . .
S13 S 0.71089(6) 0.73421(6) 0.55070(6) 0.0331(3) Uani 1 1 d . . . . .
S15 S 0.74026(6) 0.78501(6) 0.70797(6) 0.0346(3) Uani 1 1 d D . . . .
S1 S 0.61423(7) 1.03365(6) 0.72622(7) 0.0384(4) Uani 1 1 d D . . . .
O19 O 0.54280(13) 0.69019(12) 0.68753(13) 0.0143(7) Uani 1 1 d . . . . .
O17 O 0.56279(13) 0.69038(12) 0.79250(13) 0.0143(7) Uani 1 1 d . . . . .
O16 O 0.47938(13) 0.76516(13) 0.64679(13) 0.0160(7) Uani 1 1 d . . . . .
O8 O 0.500000 0.76425(17) 0.750000 0.0125(9) Uani 1 2 d S T P . .
O13 O 0.39451(13) 0.76590(13) 0.77079(13) 0.0145(7) Uani 1 1 d . . . . .
O12 O 0.43749(13) 0.83898(13) 0.70782(13) 0.0161(7) Uani 1 1 d . . . . .
O14 O 0.54347(13) 0.83915(13) 0.68899(13) 0.0154(7) Uani 1 1 d . . . . .
O18 O 0.59318(14) 0.76524(14) 0.61814(13) 0.0192(7) Uani 1 1 d . . . . .
O1 O 0.500000 0.60598(18) 0.750000 0.0180(10) Uani 1 2 d S T P . .
O15 O 0.500000 0.92444(18) 0.750000 0.0191(11) Uani 1 2 d S T P . .
O11 O 0.36198(14) 0.76389(14) 0.66528(13) 0.0192(7) Uani 1 1 d . . . . .
C11 C 0.5058(2) 0.6594(2) 0.48176(19) 0.0300(13) Uani 1 1 d D . . . .
H11 H 0.538463 0.640165 0.472955 0.036 Uiso 1 1 calc R U . . .
C38 C 0.7198(2) 0.5874(2) 0.7474(2) 0.0312(13) Uani 1 1 d D . . . .
H38 H 0.710323 0.551897 0.758253 0.037 Uiso 1 1 calc R U . . .
C14 C 0.6480(2) 0.5450(2) 0.5795(2) 0.0274(12) Uani 1 1 d D . . . .
H14 H 0.657593 0.532959 0.614486 0.033 Uiso 1 1 calc R U . . .
C5 C 0.4200(2) 0.52845(19) 0.5914(2) 0.0251(12) Uani 1 1 d D . . . .
H5 H 0.413823 0.548246 0.559327 0.030 Uiso 1 1 calc R U . . .
C26 C 0.6912(2) 0.9473(2) 0.6324(2) 0.0295(13) Uani 1 1 d D . . . .
H26 H 0.686684 0.963792 0.666581 0.035 Uiso 1 1 calc R U . . .
C35 C 0.8238(2) 0.8397(2) 0.8833(2) 0.0377(15) Uani 1 1 d D U . . .
H35 H 0.818101 0.871401 0.862576 0.045 Uiso 1 1 calc R U . . .
C41 C 0.2826(2) 0.9569(2) 0.7065(2) 0.0324(14) Uani 1 1 d D . . . .
H41 H 0.291280 0.984782 0.731286 0.039 Uiso 1 1 calc R U . . .
C19 C 0.6081(2) 0.8556(2) 0.4225(2) 0.0286(13) Uani 1 1 d D . . . .
H19 H 0.591375 0.883267 0.443207 0.034 Uiso 1 1 calc R U . . .
C7 C 0.2683(3) 0.5792(3) 0.5286(3) 0.0387(15) Uani 1 1 d . . . . .
H7A H 0.267761 0.559827 0.560647 0.058 Uiso 1 1 calc R U . . .
H7B H 0.274688 0.555660 0.500090 0.058 Uiso 1 1 calc R U . . .
H7C H 0.234444 0.596298 0.523761 0.058 Uiso 1 1 calc R U . . .
C39 C 0.7615(2) 0.6069(3) 0.7837(3) 0.0413(16) Uani 1 1 d D . . . .
H39A H 0.771876 0.641596 0.773720 0.062 Uiso 1 1 calc R U . . .
H39B H 0.792105 0.584201 0.782283 0.062 Uiso 1 1 calc R U . . .
H39C H 0.747420 0.607383 0.818472 0.062 Uiso 1 1 calc R U . . .
C9 C 0.3126(3) 0.6504(3) 0.4821(2) 0.0386(15) Uani 1 1 d . . . . .
H9A H 0.278697 0.667617 0.477663 0.058 Uiso 1 1 calc R U . . .
H9B H 0.319311 0.628052 0.452814 0.058 Uiso 1 1 calc R U . . .
H9C H 0.340508 0.676180 0.484532 0.058 Uiso 1 1 calc R U . . .
C4 C 0.3679(3) 0.5062(3) 0.6085(3) 0.0444(17) Uani 1 1 d D . . . .
H4A H 0.373146 0.486120 0.639712 0.067 Uiso 1 1 calc R U . . .
H4B H 0.353850 0.484103 0.581628 0.067 Uiso 1 1 calc R U . . .
H4C H 0.343171 0.534129 0.615361 0.067 Uiso 1 1 calc R U . . .
C42 C 0.2371(2) 0.9277(3) 0.7281(3) 0.0460(18) Uani 1 1 d D . . . .
H42A H 0.225830 0.901541 0.703631 0.069 Uiso 1 1 calc R U . . .
H42B H 0.207981 0.951245 0.734880 0.069 Uiso 1 1 calc R U . . .
H42C H 0.247768 0.911097 0.760061 0.069 Uiso 1 1 calc R U . . .
C16 C 0.3709(2) 0.8511(2) 0.4966(2) 0.0376(15) Uani 1 1 d D U . . .
H16 H 0.401010 0.874434 0.488740 0.045 Uiso 1 1 calc R U . . .
C27 C 0.7489(2) 0.9347(3) 0.6260(3) 0.0430(17) Uani 1 1 d D . . . .
H27A H 0.759271 0.909177 0.651463 0.064 Uiso 1 1 calc R U . . .
H27B H 0.769813 0.965894 0.630686 0.064 Uiso 1 1 calc R U . . .
H27C H 0.754953 0.921005 0.591687 0.064 Uiso 1 1 calc R U . . .
C37 C 0.7399(3) 0.5845(4) 0.6935(2) 0.055(2) Uani 1 1 d D . . . .
H37A H 0.713390 0.568405 0.671707 0.083 Uiso 1 1 calc R U . . .
H37B H 0.772226 0.564113 0.692701 0.083 Uiso 1 1 calc R U . . .
H37C H 0.747331 0.619147 0.680961 0.083 Uiso 1 1 calc R U . . .
C40 C 0.2691(3) 0.9821(3) 0.6566(3) 0.052(2) Uani 1 1 d D . . . .
H40A H 0.300095 0.999785 0.643202 0.078 Uiso 1 1 calc R U . . .
H40B H 0.240701 1.006824 0.661845 0.078 Uiso 1 1 calc R U . . .
H40C H 0.257710 0.955933 0.632085 0.078 Uiso 1 1 calc R U . . .
C23 C 0.4732(2) 0.9935(2) 0.5717(2) 0.0411(16) Uani 1 1 d D . . . .
H23 H 0.492870 0.973234 0.545619 0.049 Uiso 1 1 calc R U . . .
C15 C 0.6971(2) 0.5640(3) 0.5540(3) 0.0465(18) Uani 1 1 d D . . . .
H15A H 0.688902 0.575291 0.519264 0.070 Uiso 1 1 calc R U . . .
H15B H 0.723101 0.536345 0.552718 0.070 Uiso 1 1 calc R U . . .
H15C H 0.711462 0.592852 0.573510 0.070 Uiso 1 1 calc R U . . .
C6 C 0.4601(3) 0.4876(3) 0.5801(4) 0.063(3) Uani 1 1 d D . . . .
H6A H 0.492551 0.503623 0.567966 0.095 Uiso 1 1 calc R U . . .
H6B H 0.446422 0.464494 0.553840 0.095 Uiso 1 1 calc R U . . .
H6C H 0.467391 0.468079 0.611298 0.095 Uiso 1 1 calc R U . . .
C13 C 0.6237(3) 0.5003(3) 0.5513(3) 0.051(2) Uani 1 1 d D . . . .
H13A H 0.594156 0.486848 0.571099 0.077 Uiso 1 1 calc R U . . .
H13B H 0.650088 0.473394 0.546721 0.077 Uiso 1 1 calc R U . . .
H13C H 0.611210 0.511867 0.517868 0.077 Uiso 1 1 calc R U . . .
C24 C 0.5008(3) 1.0436(3) 0.5766(3) 0.055(2) Uani 1 1 d D . . . .
H24A H 0.486609 1.062474 0.605761 0.082 Uiso 1 1 calc R U . . .
H24B H 0.495664 1.063588 0.545338 0.082 Uiso 1 1 calc R U . . .
H24C H 0.538436 1.037545 0.581780 0.082 Uiso 1 1 calc R U . . .
C25 C 0.6720(3) 0.9847(3) 0.5926(3) 0.0458(18) Uani 1 1 d D . . . .
H25A H 0.675759 0.969514 0.558640 0.069 Uiso 1 1 calc R U . . .
H25B H 0.692815 1.016249 0.594513 0.069 Uiso 1 1 calc R U . . .
H25C H 0.634963 0.992746 0.598908 0.069 Uiso 1 1 calc R U . . .
C22 C 0.4181(3) 0.9970(3) 0.5534(4) 0.065(3) Uani 1 1 d D . . . .
H22A H 0.403345 0.962438 0.550330 0.098 Uiso 1 1 calc R U . . .
H22B H 0.417387 1.013885 0.520062 0.098 Uiso 1 1 calc R U . . .
H22C H 0.397260 1.016843 0.577839 0.098 Uiso 1 1 calc R U . . .
C20 C 0.5647(3) 0.8266(3) 0.3958(3) 0.055(2) Uani 1 1 d D . . . .
H20A H 0.579760 0.797851 0.376750 0.082 Uiso 1 1 calc R U . . .
H20B H 0.546395 0.849597 0.372265 0.082 Uiso 1 1 calc R U . . .
H20C H 0.539846 0.813547 0.421246 0.082 Uiso 1 1 calc R U . . .
C10 C 0.4643(4) 0.6207(3) 0.4926(3) 0.066(3) Uani 1 1 d D . . . .
H10A H 0.477235 0.596354 0.518186 0.099 Uiso 1 1 calc R U . . .
H10B H 0.455591 0.602282 0.461158 0.099 Uiso 1 1 calc R U . . .
H10C H 0.432906 0.637939 0.505671 0.099 Uiso 1 1 calc R U . . .
C2 C 0.4324(4) 0.4304(2) 0.7889(3) 0.063(2) Uani 1 1 d D U . . .
H2 H 0.470810 0.437373 0.784925 0.076 Uiso 1 1 calc R U . . .
C18 C 0.3210(3) 0.8817(3) 0.4965(3) 0.062(2) Uani 1 1 d D U . . .
H18A H 0.291278 0.859056 0.504064 0.093 Uiso 1 1 calc R U . . .
H18B H 0.315991 0.897391 0.462906 0.093 Uiso 1 1 calc R U . . .
H18C H 0.323075 0.908558 0.522559 0.093 Uiso 1 1 calc R U . . .
C12 C 0.4931(5) 0.6929(3) 0.4370(3) 0.078(3) Uani 1 1 d D U . . .
H12A H 0.461222 0.712624 0.444259 0.117 Uiso 1 1 calc R U . . .
H12B H 0.487312 0.671466 0.406774 0.117 Uiso 1 1 calc R U . . .
H12C H 0.522349 0.716357 0.430638 0.117 Uiso 1 1 calc R U . . .
C21 C 0.6452(3) 0.8807(4) 0.3856(3) 0.070(3) Uani 1 1 d D . . . .
H21A H 0.671504 0.900457 0.404532 0.105 Uiso 1 1 calc R U . . .
H21B H 0.625504 0.903718 0.363061 0.105 Uiso 1 1 calc R U . . .
H21C H 0.662796 0.854427 0.365099 0.105 Uiso 1 1 calc R U . . .
C31 C 0.8039(3) 0.7588(4) 0.6887(3) 0.082(3) Uani 1 1 d D U . . .
H31 H 0.793700 0.724253 0.675492 0.098 Uiso 1 1 calc R U . . .
C33 C 0.8233(4) 0.7839(5) 0.6419(4) 0.086(3) Uani 1 1 d D U . . .
H33A H 0.831243 0.819903 0.649140 0.130 Uiso 1 1 calc R U . . .
H33B H 0.796320 0.781946 0.615268 0.130 Uiso 1 1 calc R U . . .
H33C H 0.855198 0.766560 0.630083 0.130 Uiso 1 1 calc R U . . .
C17 C 0.3681(5) 0.8102(4) 0.4563(3) 0.078(3) Uani 1 1 d D U . . .
H17A H 0.401489 0.791622 0.454960 0.117 Uiso 1 1 calc R U . . .
H17B H 0.361113 0.825967 0.423046 0.117 Uiso 1 1 calc R U . . .
H17C H 0.339696 0.786197 0.464595 0.117 Uiso 1 1 calc R U . . .
C34 C 0.8670(3) 0.8096(4) 0.8592(5) 0.089(3) Uani 1 1 d D U . . .
H34A H 0.874513 0.779342 0.880119 0.133 Uiso 1 1 calc R U . . .
H34B H 0.898550 0.830932 0.856838 0.133 Uiso 1 1 calc R U . . .
H34C H 0.856278 0.798777 0.824977 0.133 Uiso 1 1 calc R U . . .
C36 C 0.8390(4) 0.8552(5) 0.9358(3) 0.084(3) Uani 1 1 d D U . . .
H36A H 0.810016 0.874213 0.951573 0.127 Uiso 1 1 calc R U . . .
H36B H 0.870202 0.877093 0.934279 0.127 Uiso 1 1 calc R U . . .
H36C H 0.846684 0.824645 0.956112 0.127 Uiso 1 1 calc R U . . .
C8 C 0.3115(2) 0.6187(2) 0.5306(2) 0.0266(12) Uani 1 1 d D . . . .
H8 H 0.345877 0.600470 0.533735 0.032 Uiso 1 1 calc R U . . .
C3 C 0.4146(4) 0.4035(3) 0.7416(4) 0.077(3) Uani 1 1 d D U . . .
H3A H 0.435016 0.372043 0.736962 0.115 Uiso 1 1 calc R U . . .
H3B H 0.419725 0.425980 0.712040 0.115 Uiso 1 1 calc R U . . .
H3C H 0.377255 0.394884 0.744685 0.115 Uiso 1 1 calc R U . . .
C1 C 0.4259(6) 0.3990(4) 0.8366(4) 0.113(4) Uani 1 1 d D U . . .
H1A H 0.388394 0.395155 0.844228 0.169 Uiso 1 1 calc R U . . .
H1B H 0.443311 0.416256 0.865164 0.169 Uiso 1 1 calc R U . . .
H1C H 0.441583 0.365116 0.831534 0.169 Uiso 1 1 calc R U . . .
C30 C 0.6030(5) 1.1208(4) 0.6674(4) 0.085(3) Uani 1 1 d D U . . .
H30A H 0.585126 1.100947 0.640796 0.128 Uiso 1 1 calc R U . . .
H30B H 0.640920 1.120183 0.661320 0.128 Uiso 1 1 calc R U . . .
H30C H 0.590414 1.156253 0.666625 0.128 Uiso 1 1 calc R U . . .
C28 C 0.5916(5) 1.0981(3) 0.7177(4) 0.094(3) Uani 1 1 d D U . . .
C29 C 0.5685(7) 1.1259(5) 0.7591(5) 0.130(4) Uani 1 1 d D U . . .
H29A H 0.593962 1.128697 0.787072 0.194 Uiso 1 1 calc R U . . .
H29B H 0.537211 1.107783 0.771178 0.194 Uiso 1 1 calc R U . . .
H29C H 0.558677 1.160277 0.747532 0.194 Uiso 1 1 calc R U . . .
C32 C 0.8397(5) 0.7453(6) 0.7298(4) 0.113(4) Uani 1 1 d D U . . .
H32A H 0.873227 0.733987 0.715325 0.170 Uiso 1 1 calc R U . . .
H32B H 0.824404 0.717625 0.750136 0.170 Uiso 1 1 calc R U . . .
H32C H 0.845548 0.775332 0.751506 0.170 Uiso 1 1 calc R U . . .

loop_
_atom_site_aniso_label
_atom_site_aniso_U_11
_atom_site_aniso_U_22
_atom_site_aniso_U_33
_atom_site_aniso_U_23
_atom_site_aniso_U_13
_atom_site_aniso_U_12
Ag6 0.0227(2) 0.0253(2) 0.0241(2) -0.00251(16) -0.00037(16) 0.00347(16)
Ag2 0.0250(2) 0.0255(2) 0.0291(2) -0.00170(17) 0.00003(17) 0.00271(17)
Ag13 0.0370(2) 0.0298(2) 0.0185(2) -0.00044(17) -0.00077(17) -0.01266(19)
Ag12 0.0264(2) 0.0293(2) 0.0287(2) -0.00587(18) -0.00377(18) -0.00032(18)
Nb4 0.0129(3) 0.0105(3) 0.0128(3) 0.000 -0.0001(2) 0.000
Nb1 0.0134(3) 0.0106(3) 0.0121(3) 0.000 -0.0005(2) 0.000
Nb5 0.0117(2) 0.0133(2) 0.0106(2) -0.00043(16) 0.00075(16) -0.00002(16)
Nb6 0.0104(2) 0.0139(2) 0.0116(2) -0.00028(16) -0.00164(16) 0.00023(16)
Ag21 0.0282(2) 0.0373(3) 0.0260(2) 0.00705(19) -0.00751(18) -0.00195(19)
Ag15 0.0286(2) 0.0404(3) 0.0215(2) -0.00102(18) 0.00001(17) 0.01119(19)
Ag5 0.0370(3) 0.0321(2) 0.0256(2) 0.00677(18) -0.00676(19) -0.0101(2)
Ag1 0.0226(2) 0.0346(2) 0.0412(3) 0.0111(2) -0.00449(19) -0.00175(18)
Ag19 0.0321(2) 0.0324(2) 0.0331(2) 0.00739(19) 0.00184(19) -0.01084(19)
Ag8 0.0397(3) 0.0315(2) 0.0282(2) -0.00289(19) -0.0005(2) -0.0068(2)
Ag7 0.0266(2) 0.0329(2) 0.0404(3) 0.0065(2) -0.0109(2) -0.00446(19)
Ag9 0.0280(2) 0.0378(3) 0.0345(3) 0.0151(2) 0.00299(19) 0.0031(2)
Ag14 0.0317(3) 0.0527(3) 0.0296(2) -0.0042(2) -0.0004(2) 0.0215(2)
Ag17 0.0345(3) 0.0394(3) 0.0380(3) -0.0137(2) -0.0062(2) 0.0079(2)
Ag18 0.0436(3) 0.0401(3) 0.0320(3) 0.0132(2) -0.0068(2) -0.0160(2)
Ag3 0.0252(2) 0.0648(4) 0.0301(3) -0.0009(2) -0.00267(19) 0.0010(2)
Ag20 0.0520(3) 0.0328(3) 0.0368(3) 0.0069(2) 0.0049(2) -0.0053(2)
Ag10 0.0338(3) 0.0422(3) 0.0388(3) 0.0046(2) -0.0068(2) -0.0103(2)
Ag11 0.0401(3) 0.0476(3) 0.0360(3) 0.0057(2) -0.0015(2) -0.0144(2)
Ag4 0.0728(4) 0.0414(3) 0.0388(3) -0.0037(2) -0.0240(3) -0.0033(3)
S8 0.0241(7) 0.0211(6) 0.0183(6) -0.0025(5) 0.0020(5) -0.0032(5)
S10 0.0216(6) 0.0203(6) 0.0219(6) -0.0010(5) -0.0011(5) -0.0015(5)
S14 0.0202(7) 0.0250(7) 0.0251(7) -0.0011(5) -0.0022(5) 0.0061(5)
S7 0.0220(7) 0.0280(7) 0.0237(7) 0.0028(6) 0.0059(5) 0.0013(6)
S6 0.0212(7) 0.0303(7) 0.0194(6) 0.0037(5) -0.0022(5) 0.0024(6)
S3 0.0246(7) 0.0212(7) 0.0291(7) -0.0009(5) 0.0033(6) -0.0041(5)
S12 0.0211(7) 0.0284(7) 0.0247(7) -0.0009(6) -0.0018(5) 0.0071(6)
S2 0.0243(7) 0.0249(7) 0.0260(7) 0.0065(6) -0.0006(6) 0.0008(6)
S4 0.0252(7) 0.0283(7) 0.0262(7) 0.0018(6) 0.0051(6) 0.0047(6)
S9 0.0245(7) 0.0290(7) 0.0229(7) -0.0050(6) -0.0046(5) 0.0042(6)
S16 0.0244(7) 0.0361(8) 0.0335(8) 0.0133(6) -0.0097(6) -0.0084(6)
S5 0.0246(7) 0.0348(8) 0.0304(8) -0.0082(6) -0.0042(6) 0.0099(6)
S11 0.0329(8) 0.0259(7) 0.0283(7) 0.0022(6) -0.0008(6) -0.0083(6)
S13 0.0293(8) 0.0376(8) 0.0325(8) 0.0008(7) 0.0069(6) 0.0023(6)
S15 0.0333(8) 0.0346(8) 0.0358(8) 0.0059(7) -0.0087(7) -0.0051(7)
S1 0.0359(9) 0.0349(9) 0.0444(9) 0.0033(7) -0.0004(7) -0.0125(7)
O19 0.0141(17) 0.0135(17) 0.0153(17) -0.0040(13) 0.0002(13) 0.0019(13)
O17 0.0148(16) 0.0120(16) 0.0162(17) 0.0005(13) -0.0006(13) -0.0002(13)
O16 0.0163(17) 0.0175(18) 0.0142(17) -0.0017(14) -0.0010(14) 0.0006(14)
O8 0.010(2) 0.015(2) 0.012(2) 0.000 0.0009(18) 0.000
O13 0.0123(16) 0.0172(17) 0.0141(17) 0.0001(13) 0.0009(13) -0.0008(13)
O12 0.0164(17) 0.0159(17) 0.0160(17) 0.0003(14) 0.0010(14) 0.0030(14)
O14 0.0167(17) 0.0152(17) 0.0143(17) 0.0037(13) 0.0010(13) -0.0007(14)
O18 0.0197(18) 0.0230(19) 0.0150(17) -0.0013(14) 0.0043(14) -0.0015(15)
O1 0.019(3) 0.012(2) 0.023(3) 0.000 -0.004(2) 0.000
O15 0.022(3) 0.013(2) 0.023(3) 0.000 0.000(2) 0.000
O11 0.0180(18) 0.0228(19) 0.0167(18) -0.0019(14) -0.0045(14) -0.0009(15)
C11 0.034(3) 0.034(3) 0.023(3) -0.013(2) 0.004(2) -0.008(3)
C38 0.023(3) 0.031(3) 0.040(3) -0.008(3) -0.006(3) 0.012(2)
C14 0.029(3) 0.028(3) 0.025(3) -0.002(2) -0.001(2) 0.009(2)
C5 0.028(3) 0.020(3) 0.028(3) -0.004(2) -0.007(2) 0.003(2)
C26 0.030(3) 0.026(3) 0.032(3) -0.005(2) 0.010(3) -0.010(2)
C35 0.032(3) 0.034(3) 0.047(4) 0.012(3) -0.015(3) -0.014(3)
C41 0.028(3) 0.030(3) 0.039(3) -0.011(3) -0.005(3) 0.012(3)
C19 0.026(3) 0.030(3) 0.030(3) 0.006(2) 0.002(2) 0.001(2)
C7 0.039(4) 0.033(3) 0.044(4) -0.011(3) -0.005(3) 0.000(3)
C39 0.028(3) 0.054(4) 0.042(4) -0.013(3) -0.007(3) 0.016(3)
C9 0.055(4) 0.035(4) 0.025(3) -0.007(3) -0.001(3) -0.001(3)
C4 0.042(4) 0.047(4) 0.044(4) -0.003(3) -0.007(3) -0.021(3)
C42 0.030(4) 0.042(4) 0.066(5) -0.014(4) 0.006(3) 0.007(3)
C16 0.041(4) 0.049(4) 0.023(3) 0.016(3) -0.004(3) -0.003(3)
C27 0.030(3) 0.057(5) 0.042(4) -0.003(3) 0.006(3) -0.015(3)
C37 0.042(4) 0.084(6) 0.040(4) -0.024(4) -0.011(3) 0.037(4)
C40 0.056(5) 0.052(5) 0.048(4) 0.008(4) -0.012(4) 0.028(4)
C23 0.046(4) 0.046(4) 0.032(3) 0.016(3) -0.006(3) 0.006(3)
C15 0.028(3) 0.054(4) 0.057(5) 0.017(4) 0.013(3) 0.016(3)
C6 0.052(5) 0.053(5) 0.084(6) -0.046(5) -0.026(4) 0.021(4)
C13 0.043(4) 0.046(4) 0.065(5) -0.029(4) -0.001(4) 0.015(3)
C24 0.067(5) 0.043(4) 0.054(5) 0.027(4) -0.016(4) -0.009(4)
C25 0.044(4) 0.033(4) 0.060(5) 0.013(3) 0.015(4) -0.006(3)
C22 0.080(6) 0.048(5) 0.067(6) 0.023(4) -0.044(5) -0.008(4)
C20 0.056(5) 0.057(5) 0.051(5) 0.009(4) -0.019(4) -0.007(4)
C10 0.090(7) 0.071(6) 0.039(4) -0.017(4) 0.008(4) -0.053(5)
C2 0.091(6) 0.028(4) 0.071(5) -0.003(4) -0.031(5) 0.011(4)
C18 0.050(5) 0.075(6) 0.061(5) 0.034(4) -0.016(4) 0.008(4)
C12 0.147(9) 0.060(5) 0.027(4) 0.004(4) -0.022(5) -0.035(6)
C21 0.038(4) 0.102(7) 0.069(6) 0.061(6) 0.010(4) 0.002(4)
C31 0.037(4) 0.122(7) 0.086(6) 0.032(5) 0.009(4) 0.004(4)
C33 0.052(5) 0.137(9) 0.069(6) 0.002(6) 0.017(5) -0.012(6)
C17 0.122(8) 0.088(7) 0.025(4) 0.013(4) -0.019(5) 0.004(6)
C34 0.044(5) 0.106(8) 0.117(8) -0.025(7) 0.035(5) -0.021(5)
C36 0.070(6) 0.113(7) 0.071(6) -0.035(5) -0.006(5) -0.046(6)
C8 0.028(3) 0.027(3) 0.025(3) -0.007(2) -0.005(2) 0.009(2)
C3 0.103(7) 0.042(5) 0.085(7) -0.029(4) -0.038(6) 0.021(5)
C1 0.186(11) 0.055(6) 0.098(8) 0.029(6) -0.040(8) 0.009(7)
C30 0.135(7) 0.048(5) 0.072(5) 0.015(4) 0.001(6) -0.006(5)
C28 0.144(6) 0.051(4) 0.086(5) 0.011(4) 0.028(5) 0.009(4)
C29 0.181(8) 0.096(6) 0.112(7) 0.015(6) 0.019(7) 0.041(6)
C32 0.084(7) 0.157(10) 0.100(8) 0.004(8) 0.007(6) 0.066(7)

loop_
_atom_type_symbol
_atom_type_description
_atom_type_scat_dispersion_real
_atom_type_scat_dispersion_imag
_atom_type_scat_source
C C 0.0033 0.0016 'International Tables Vol C Tables 4.2.6.8 and 6.1.1.4'
H H 0.0000 0.0000 'International Tables Vol C Tables 4.2.6.8 and 6.1.1.4'
Ag Ag -0.8971 1.1015 'International Tables Vol C Tables 4.2.6.8 and 6.1.1.4'
Nb Nb -2.0727 0.6215 'International Tables Vol C Tables 4.2.6.8 and 6.1.1.4'
O O 0.0106 0.0060 'International Tables Vol C Tables 4.2.6.8 and 6.1.1.4'
S S 0.1246 0.1234 'International Tables Vol C Tables 4.2.6.8 and 6.1.1.4'

loop_
_geom_angle_atom_site_label_1
_geom_angle_atom_site_label_2
_geom_angle_atom_site_label_3
_geom_angle
_geom_angle_site_symmetry_1
_geom_angle_site_symmetry_3
_geom_angle_publ_flag
Ag7 Ag6 Ag2 156.71(2) 3_656 . ?
Ag7 Ag6 Ag20 111.53(2) 3_656 . ?
Ag20 Ag6 Ag2 90.97(2) . . ?
S14 Ag6 Ag2 48.70(4) . . ?
S14 Ag6 Ag7 111.89(4) . 3_656 ?
S14 Ag6 Ag20 134.41(4) . . ?
S14 Ag6 S12 149.31(5) . . ?
S12 Ag6 Ag2 140.74(4) . . ?
S12 Ag6 Ag7 62.50(4) . 3_656 ?
S12 Ag6 Ag20 52.38(4) . . ?
O19 Ag6 Ag2 84.95(8) . . ?
O19 Ag6 Ag7 88.94(8) . 3_656 ?
O19 Ag6 Ag20 90.05(8) . . ?
O19 Ag6 S14 103.95(9) . . ?
O19 Ag6 S12 106.01(9) . . ?
Ag3 Ag2 Ag6 90.73(2) . . ?
Ag4 Ag2 Ag6 167.00(2) . . ?
Ag4 Ag2 Ag3 98.00(2) . . ?
S14 Ag2 Ag6 49.48(4) . . ?
S14 Ag2 Ag3 139.28(4) . . ?
S14 Ag2 Ag4 122.71(4) . . ?
S14 Ag2 S15 159.02(5) . . ?
S14 Ag2 O13 108.54(9) . 3_656 ?
S15 Ag2 Ag6 139.34(4) . . ?
S15 Ag2 Ag3 50.90(4) . . ?
S15 Ag2 Ag4 52.24(4) . . ?
S15 Ag2 O13 92.09(9) . 3_656 ?
O13 Ag2 Ag6 85.57(8) 3_656 . ?
O13 Ag2 Ag3 70.58(8) 3_656 . ?
O13 Ag2 Ag4 88.26(8) 3_656 . ?
Ag21 Ag13 Ag7 98.392(18) 3_656 3_656 ?
S8 Ag13 Ag21 127.79(4) . 3_656 ?
S8 Ag13 Ag7 122.83(4) . 3_656 ?
S8 Ag13 S10 135.24(5) . . ?
S10 Ag13 Ag21 53.87(3) . 3_656 ?
S10 Ag13 Ag7 48.62(3) . 3_656 ?
O19 Ag13 Ag21 110.82(8) . 3_656 ?
O19 Ag13 Ag7 80.83(8) . 3_656 ?
O19 Ag13 S8 106.51(9) . . ?
O19 Ag13 S10 113.16(9) . . ?
Ag15 Ag12 Ag21 96.470(18) . 3_656 ?
Ag15 Ag12 Ag1 165.92(2) . 3_656 ?
Ag1 Ag12 Ag21 96.027(18) 3_656 3_656 ?
S6 Ag12 Ag21 135.95(4) . 3_656 ?
S6 Ag12 Ag15 51.93(3) . . ?
S6 Ag12 Ag1 120.44(4) . 3_656 ?
S6 Ag12 O11 81.69(9) . . ?
S9 Ag12 Ag21 48.85(4) . 3_656 ?
S9 Ag12 Ag15 132.34(4) . . ?
S9 Ag12 Ag1 54.71(4) . 3_656 ?
S9 Ag12 S6 174.89(5) . . ?
S9 Ag12 O11 100.81(9) . . ?
O11 Ag12 Ag21 64.71(8) . 3_656 ?
O11 Ag12 Ag15 86.72(8) . . ?
O11 Ag12 Ag1 104.52(8) . 3_656 ?
O12 Nb4 O8 77.13(10) . . ?
O12 Nb4 O8 77.13(10) 3_656 . ?
O12 Nb4 O12 154.3(2) 3_656 . ?
O12 Nb4 O14 87.26(14) . 3_656 ?
O12 Nb4 O14 87.13(14) 3_656 3_656 ?
O12 Nb4 O14 87.13(14) . . ?
O12 Nb4 O14 87.26(14) 3_656 . ?
O14 Nb4 O8 77.30(10) 3_656 . ?
O14 Nb4 O8 77.29(10) . . ?
O14 Nb4 O14 154.59(19) . 3_656 ?
O15 Nb4 O8 180.0 . . ?
O15 Nb4 O12 102.87(10) . . ?
O15 Nb4 O12 102.87(10) . 3_656 ?
O15 Nb4 O14 102.70(10) . 3_656 ?
O15 Nb4 O14 102.71(10) . . ?
Nb6 Nb1 Nb6 90.36(2) 3_656 . ?
O19 Nb1 Nb6 81.33(9) . 3_656 ?
O19 Nb1 Nb6 81.33(9) 3_656 . ?
O19 Nb1 Nb6 81.85(9) . . ?
O19 Nb1 Nb6 81.84(9) 3_656 3_656 ?
O19 Nb1 O19 156.04(19) . 3_656 ?
O19 Nb1 O8 78.02(9) . . ?
O19 Nb1 O8 78.02(9) 3_656 . ?
O17 Nb1 Nb6 122.93(10) . . ?
O17 Nb1 Nb6 122.93(10) 3_656 3_656 ?
O17 Nb1 Nb6 32.62(9) . 3_656 ?
O17 Nb1 Nb6 32.62(9) 3_656 . ?
O17 Nb1 O19 88.62(13) 3_656 3_656 ?
O17 Nb1 O19 86.34(13) 3_656 . ?
O17 Nb1 O19 86.34(13) . 3_656 ?
O17 Nb1 O19 88.62(13) . . ?
O17 Nb1 O17 155.54(19) . 3_656 ?
O17 Nb1 O8 77.77(9) . . ?
O17 Nb1 O8 77.77(9) 3_656 . ?
O8 Nb1 Nb6 45.180(12) . . ?
O8 Nb1 Nb6 45.179(12) . 3_656 ?
O1 Nb1 Nb6 134.821(12) . 3_656 ?
O1 Nb1 Nb6 134.820(12) . . ?
O1 Nb1 O19 101.98(9) . . ?
O1 Nb1 O19 101.98(9) . 3_656 ?
O1 Nb1 O17 102.23(9) . . ?
O1 Nb1 O17 102.23(9) . 3_656 ?
O1 Nb1 O8 180.0 . . ?
O19 Nb5 O8 77.03(14) . . ?
O16 Nb5 O19 87.66(14) . . ?
O16 Nb5 O8 77.71(10) . . ?
O16 Nb5 O13 154.27(14) . 3_656 ?
O16 Nb5 O14 88.83(14) . . ?
O13 Nb5 O19 87.12(13) 3_656 . ?
O13 Nb5 O8 76.57(9) 3_656 . ?
O14 Nb5 O19 154.53(13) . . ?
O14 Nb5 O8 77.58(15) . . ?
O14 Nb5 O13 85.17(14) . 3_656 ?
O18 Nb5 O19 102.10(15) . . ?
O18 Nb5 O16 105.24(15) . . ?
O18 Nb5 O8 176.94(12) . . ?
O18 Nb5 O13 100.49(15) . 3_656 ?
O18 Nb5 O14 103.16(15) . . ?
O17 Nb6 Nb1 33.02(10) 3_656 . ?
O17 Nb6 O16 86.53(14) 3_656 . ?
O17 Nb6 O8 77.83(15) 3_656 . ?
O17 Nb6 O13 90.19(14) 3_656 . ?
O17 Nb6 O12 155.28(14) 3_656 . ?
O16 Nb6 Nb1 81.59(10) . . ?
O16 Nb6 O8 77.39(10) . . ?
O8 Nb6 Nb1 44.84(11) . . ?
O13 Nb6 Nb1 82.27(10) . . ?
O13 Nb6 O16 155.09(14) . . ?
O13 Nb6 O8 77.78(10) . . ?
O13 Nb6 O12 87.56(14) . . ?
O12 Nb6 Nb1 122.46(10) . . ?
O12 Nb6 O16 85.25(14) . . ?
O12 Nb6 O8 77.64(15) . . ?
O11 Nb6 Nb1 134.86(12) . . ?
O11 Nb6 O17 101.97(15) . 3_656 ?
O11 Nb6 O16 104.99(15) . . ?
O11 Nb6 O8 177.61(12) . . ?
O11 Nb6 O13 99.85(15) . . ?
O11 Nb6 O12 102.67(15) . . ?
Ag13 Ag21 Ag12 84.664(17) 3_656 3_656 ?
S10 Ag21 Ag13 50.10(3) 3_656 3_656 ?
S10 Ag21 Ag12 124.21(3) 3_656 3_656 ?
S14 Ag21 Ag13 125.67(3) . 3_656 ?
S14 Ag21 Ag12 131.02(4) . 3_656 ?
S14 Ag21 S10 103.76(5) . 3_656 ?
S9 Ag21 Ag13 115.19(4) 3_656 3_656 ?
S9 Ag21 Ag12 45.90(4) 3_656 3_656 ?
S9 Ag21 S10 120.11(5) 3_656 3_656 ?
S9 Ag21 S14 118.83(5) 3_656 . ?
S9 Ag21 O17 140.88(8) 3_656 . ?
O17 Ag21 Ag13 57.73(8) . 3_656 ?
O17 Ag21 Ag12 95.98(8) . 3_656 ?
O17 Ag21 S10 86.05(8) . 3_656 ?
O17 Ag21 S14 76.52(8) . . ?
Ag12 Ag15 Ag5 87.511(17) . . ?
Ag12 Ag15 Ag19 166.12(2) . . ?
Ag19 Ag15 Ag5 106.315(19) . . ?
S8 Ag15 Ag12 118.08(4) . . ?
S8 Ag15 Ag5 143.11(4) . . ?
S8 Ag15 Ag19 49.31(3) . . ?
S8 Ag15 S6 166.00(5) . . ?
S8 Ag15 O16 91.08(8) . . ?
S6 Ag15 Ag12 50.72(4) . . ?
S6 Ag15 Ag5 50.44(3) . . ?
S6 Ag15 Ag19 140.38(4) . . ?
S6 Ag15 O16 97.16(8) . . ?
O16 Ag15 Ag12 91.21(8) . . ?
O16 Ag15 Ag5 60.36(8) . . ?
O16 Ag15 Ag19 94.58(8) . . ?
Ag9 Ag5 Ag15 93.281(19) . . ?
Ag17 Ag5 Ag15 96.558(18) . . ?
Ag17 Ag5 Ag9 169.91(2) . . ?
S6 Ag5 Ag15 48.50(3) . . ?
S6 Ag5 Ag9 132.49(4) . . ?
S6 Ag5 Ag17 55.01(3) . . ?
S2 Ag5 Ag15 139.36(4) . . ?
S2 Ag5 Ag9 53.29(3) . . ?
S2 Ag5 Ag17 116.82(4) . . ?
S2 Ag5 S6 136.39(5) . . ?
O12 Ag5 Ag15 105.01(8) . . ?
O12 Ag5 Ag9 97.96(8) . . ?
O12 Ag5 Ag17 81.67(8) . . ?
O12 Ag5 S6 116.54(9) . . ?
O12 Ag5 S2 102.32(9) . . ?
S7 Ag1 Ag12 154.99(4) 2_665 3_656 ?
S7 Ag1 S9 117.84(5) 2_665 3_656 ?
S9 Ag1 Ag12 49.29(4) 3_656 3_656 ?
S16 Ag1 Ag12 74.67(4) . 3_656 ?
S16 Ag1 S7 126.81(5) . 2_665 ?
S16 Ag1 S9 113.25(5) . 3_656 ?
Ag8 Ag19 Ag15 122.10(2) . . ?
Ag8 Ag19 Ag20 99.83(2) . . ?
Ag20 Ag19 Ag15 107.39(2) . . ?
S8 Ag19 Ag15 48.73(3) . . ?
S8 Ag19 Ag8 153.40(4) . . ?
S8 Ag19 Ag20 66.83(4) . . ?
S8 Ag19 S7 153.20(5) . . ?
S8 Ag19 S4 107.94(5) . . ?
S7 Ag19 Ag15 145.30(4) . . ?
S7 Ag19 Ag8 50.96(4) . . ?
S7 Ag19 Ag20 107.31(4) . . ?
S7 Ag19 S4 91.20(5) . . ?
S4 Ag19 Ag15 59.21(3) . . ?
S4 Ag19 Ag8 69.52(4) . . ?
S4 Ag19 Ag20 145.83(4) . . ?
Ag19 Ag8 Ag9 88.09(2) . . ?
Ag19 Ag8 Ag3 83.56(2) . . ?
Ag3 Ag8 Ag9 90.80(2) . . ?
S7 Ag8 Ag19 53.19(4) . . ?
S7 Ag8 Ag9 128.81(4) . . ?
S7 Ag8 Ag3 112.94(4) . . ?
S3 Ag8 Ag19 121.60(4) . . ?
S3 Ag8 Ag9 49.47(4) . . ?
S3 Ag8 Ag3 62.95(4) . . ?
S3 Ag8 S7 174.46(5) . . ?
Ag6 Ag7 Ag13 69.204(18) 3_656 3_656 ?
Ag6 Ag7 Ag18 73.756(17) 3_656 . ?
Ag6 Ag7 Ag18 123.68(2) 3_656 3_656 ?
Ag13 Ag7 Ag18 83.366(17) 3_656 3_656 ?
Ag18 Ag7 Ag13 118.220(19) . 3_656 ?
Ag18 Ag7 Ag18 78.23(2) . 3_656 ?
S10 Ag7 Ag6 117.19(4) 3_656 3_656 ?
S10 Ag7 Ag13 49.26(3) 3_656 3_656 ?
S10 Ag7 Ag18 47.18(3) 3_656 3_656 ?
S10 Ag7 Ag18 122.03(4) 3_656 . ?
S10 Ag7 S12 104.23(5) 3_656 3_656 ?
S12 Ag7 Ag6 50.26(3) 3_656 3_656 ?
S12 Ag7 Ag13 65.32(3) 3_656 3_656 ?
S12 Ag7 Ag18 119.63(4) 3_656 . ?
S12 Ag7 Ag18 148.37(3) 3_656 3_656 ?
S11 Ag7 Ag6 87.30(4) . 3_656 ?
S11 Ag7 Ag13 156.44(4) . 3_656 ?
S11 Ag7 Ag18 49.67(4) . . ?
S11 Ag7 Ag18 109.64(4) . 3_656 ?
S11 Ag7 S10 152.41(5) . 3_656 ?
S11 Ag7 S12 101.33(5) . 3_656 ?
Ag5 Ag9 Ag8 128.98(2) . . ?
Ag10 Ag9 Ag5 94.93(2) . . ?
Ag10 Ag9 Ag8 135.71(2) . . ?
S3 Ag9 Ag5 155.72(4) . . ?
S3 Ag9 Ag8 47.26(4) . . ?
S3 Ag9 Ag10 95.61(4) . . ?
S3 Ag9 S2 146.72(5) . . ?
S3 Ag9 S4 115.16(5) . . ?
S2 Ag9 Ag5 51.51(4) . . ?
S2 Ag9 Ag8 151.05(4) . . ?
S2 Ag9 Ag10 52.12(4) . . ?
S2 Ag9 S4 93.21(5) . . ?
S4 Ag9 Ag5 65.51(3) . . ?
S4 Ag9 Ag8 68.14(3) . . ?
S4 Ag9 Ag10 142.98(4) . . ?
O14 Ag9 Ag5 70.72(8) . . ?
O14 Ag9 Ag8 107.81(8) . . ?
O14 Ag9 Ag10 90.25(8) . . ?
O14 Ag9 S3 87.41(9) . . ?
O14 Ag9 S2 99.23(9) . . ?
O14 Ag9 S4 110.22(9) . . ?
S5 Ag14 S3 126.97(5) . 3_656 ?
Ag4 Ag17 Ag5 126.66(2) 3_656 . ?
S6 Ag17 Ag5 52.35(3) . . ?
S6 Ag17 Ag4 120.46(4) . 3_656 ?
S16 Ag17 Ag5 148.92(4) 3_656 . ?
S16 Ag17 Ag4 51.66(4) 3_656 3_656 ?
S16 Ag17 S6 99.38(5) 3_656 . ?
S5 Ag17 Ag5 78.19(4) . . ?
S5 Ag17 Ag4 94.57(5) . 3_656 ?
S5 Ag17 S6 129.69(5) . . ?
S5 Ag17 S16 130.90(5) . 3_656 ?
Ag7 Ag18 Ag7 101.69(2) . 3_656 ?
S10 Ag18 Ag7 143.38(4) . . ?
S10 Ag18 Ag7 48.62(3) . 3_656 ?
S10 Ag18 O1 82.97(4) . . ?
S11 Ag18 Ag7 129.43(4) . 3_656 ?
S11 Ag18 Ag7 51.03(4) . . ?
S11 Ag18 S10 161.61(5) . . ?
S11 Ag18 O1 111.73(6) . . ?
O1 Ag18 Ag7 60.93(4) . . ?
O1 Ag18 Ag7 57.60(4) . 3_656 ?
Ag2 Ag3 Ag20 85.12(2) . . ?
Ag8 Ag3 Ag2 163.42(2) . . ?
Ag8 Ag3 Ag20 92.68(2) . . ?
S3 Ag3 Ag2 124.26(3) . . ?
S3 Ag3 Ag8 47.71(3) . . ?
S3 Ag3 Ag20 131.66(3) . . ?
S13 Ag3 Ag2 112.02(4) . . ?
S13 Ag3 Ag8 77.45(4) . . ?
S13 Ag3 Ag20 47.09(4) . . ?
S13 Ag3 S3 123.69(5) . . ?
S15 Ag3 Ag2 49.76(4) . . ?
S15 Ag3 Ag8 137.88(5) . . ?
S15 Ag3 Ag20 128.41(4) . . ?
S15 Ag3 S3 97.74(5) . . ?
S15 Ag3 S13 121.46(6) . . ?
O18 Ag3 Ag2 90.78(9) . . ?
O18 Ag3 Ag8 74.83(9) . . ?
O18 Ag3 Ag20 53.88(9) . . ?
O18 Ag3 S3 85.31(9) . . ?
O18 Ag3 S13 92.62(9) . . ?
O18 Ag3 S15 133.81(9) . . ?
Ag6 Ag20 Ag19 130.61(2) . . ?
Ag6 Ag20 Ag3 90.11(2) . . ?
Ag19 Ag20 Ag3 77.49(2) . . ?
S12 Ag20 Ag6 52.73(4) . . ?
S12 Ag20 Ag19 125.97(4) . . ?
S12 Ag20 Ag3 142.78(4) . . ?
S12 Ag20 S13 148.32(5) . . ?
S13 Ag20 Ag6 125.69(4) . . ?
S13 Ag20 Ag19 80.86(4) . . ?
S13 Ag20 Ag3 49.79(4) . . ?
Ag9 Ag10 Ag11 125.61(2) . . ?
Ag9 Ag10 Ag11 100.114(19) . 3_656 ?
Ag11 Ag10 Ag11 101.26(2) . 3_656 ?
S2 Ag10 Ag9 56.85(4) . . ?
S2 Ag10 Ag11 143.76(4) . . ?
S2 Ag10 Ag11 48.94(4) . 3_656 ?
S2 Ag10 O15 82.54(4) . . ?
S1 Ag10 Ag9 126.88(5) . . ?
S1 Ag10 Ag11 51.34(4) . . ?
S1 Ag10 Ag11 132.91(5) . 3_656 ?
S1 Ag10 S2 162.62(6) . . ?
S1 Ag10 O15 113.62(6) . . ?
O15 Ag10 Ag9 88.19(8) . . ?
O15 Ag10 Ag11 59.20(4) . 3_656 ?
O15 Ag10 Ag11 62.33(4) . . ?
Ag10 Ag11 Ag10 78.73(2) . 3_656 ?
S2 Ag11 Ag10 121.88(4) 3_656 . ?
S2 Ag11 Ag10 47.89(4) 3_656 3_656 ?
S2 Ag11 S5 102.37(5) 3_656 3_656 ?
S5 Ag11 Ag10 102.93(4) 3_656 . ?
S5 Ag11 Ag10 136.39(4) 3_656 3_656 ?
S1 Ag11 Ag10 115.82(5) . 3_656 ?
S1 Ag11 Ag10 49.99(4) . . ?
S1 Ag11 S2 161.97(6) . 3_656 ?
S1 Ag11 S5 95.47(6) . 3_656 ?
Ag17 Ag4 Ag2 126.23(3) 3_656 . ?
S16 Ag4 Ag2 148.45(4) . . ?
S16 Ag4 Ag17 56.80(4) . 3_656 ?
S16 Ag4 S15 155.42(6) . . ?
S15 Ag4 Ag2 52.40(4) . . ?
S15 Ag4 Ag17 129.84(5) . 3_656 ?
Ag15 S8 Ag13 87.90(5) . . ?
Ag15 S8 Ag19 81.96(5) . . ?
Ag19 S8 Ag13 134.83(6) . . ?
C11 S8 Ag13 112.71(18) . . ?
C11 S8 Ag15 114.1(2) . . ?
C11 S8 Ag19 111.61(18) . . ?
Ag13 S10 Ag21 76.03(4) . 3_656 ?
Ag7 S10 Ag13 82.12(4) 3_656 . ?
Ag7 S10 Ag21 144.76(6) 3_656 3_656 ?
Ag18 S10 Ag13 124.61(6) . . ?
Ag18 S10 Ag21 85.86(4) . 3_656 ?
Ag18 S10 Ag7 84.21(5) . 3_656 ?
C5 S10 Ag13 122.82(19) . . ?
C5 S10 Ag21 107.30(17) . 3_656 ?
C5 S10 Ag7 107.74(17) . 3_656 ?
C5 S10 Ag18 112.49(19) . . ?
Ag6 S14 Ag21 131.83(6) . . ?
Ag2 S14 Ag6 81.83(5) . . ?
Ag2 S14 Ag21 100.00(5) . . ?
C38 S14 Ag6 111.62(18) . . ?
C38 S14 Ag2 107.0(2) . . ?
C38 S14 Ag21 113.56(19) . . ?
Ag19 S7 Ag1 128.19(6) . 2_664 ?
Ag8 S7 Ag1 117.04(6) . 2_664 ?
Ag8 S7 Ag19 75.84(4) . . ?
C19 S7 Ag1 113.22(19) . 2_664 ?
C19 S7 Ag19 107.38(18) . . ?
C19 S7 Ag8 109.2(2) . . ?
Ag12 S6 Ag15 77.35(5) . . ?
Ag12 S6 Ag5 123.17(6) . . ?
Ag12 S6 Ag17 87.67(5) . . ?
Ag15 S6 Ag5 81.06(4) . . ?
Ag15 S6 Ag17 135.48(6) . . ?
Ag5 S6 Ag17 72.65(4) . . ?
C16 S6 Ag12 118.5(2) . . ?
C16 S6 Ag15 108.5(2) . . ?
C16 S6 Ag5 118.1(2) . . ?
C16 S6 Ag17 115.5(2) . . ?
Ag8 S3 Ag9 83.28(5) . . ?
Ag8 S3 Ag14 143.08(6) . 3_656 ?
Ag8 S3 Ag3 69.34(4) . . ?
Ag9 S3 Ag14 90.57(5) . 3_656 ?
Ag9 S3 Ag3 112.56(5) . . ?
Ag14 S3 Ag3 79.81(4) 3_656 . ?
C26 S3 Ag8 109.05(19) . . ?
C26 S3 Ag9 115.62(18) . . ?
C26 S3 Ag14 106.42(19) . 3_656 ?
C26 S3 Ag3 131.24(18) . . ?
Ag6 S12 Ag7 67.24(4) . 3_656 ?
Ag20 S12 Ag6 74.89(4) . . ?
Ag20 S12 Ag7 136.17(6) . 3_656 ?
C14 S12 Ag6 103.93(18) . . ?
C14 S12 Ag7 97.94(18) . 3_656 ?
C14 S12 Ag20 112.21(18) . . ?
Ag5 S2 Ag9 75.19(4) . . ?
Ag10 S2 Ag5 127.56(6) . . ?
Ag10 S2 Ag9 71.04(4) . . ?
Ag10 S2 Ag11 83.17(5) . 3_656 ?
Ag11 S2 Ag5 98.24(5) 3_656 . ?
Ag11 S2 Ag9 139.19(6) 3_656 . ?
C23 S2 Ag5 112.4(2) . . ?
C23 S2 Ag9 103.2(2) . . ?
C23 S2 Ag10 113.6(2) . . ?
C23 S2 Ag11 116.1(2) . 3_656 ?
Ag9 S4 Ag19 104.64(5) . . ?
Ag12 S9 Ag21 85.25(5) . 3_656 ?
Ag12 S9 Ag1 76.00(5) . 3_656 ?
Ag21 S9 Ag1 138.00(6) 3_656 3_656 ?
C8 S9 Ag12 108.9(2) . . ?
C8 S9 Ag21 113.29(19) . 3_656 ?
C8 S9 Ag1 108.30(19) . 3_656 ?
Ag1 S16 Ag17 130.37(6) . 3_656 ?
Ag4 S16 Ag1 106.57(6) . . ?
Ag4 S16 Ag17 71.53(4) . 3_656 ?
C35 S16 Ag1 111.1(2) . . ?
C35 S16 Ag17 116.2(2) . 3_656 ?
C35 S16 Ag4 109.0(2) . . ?
Ag14 S5 Ag11 100.77(5) . 3_656 ?
Ag17 S5 Ag14 105.48(6) . . ?
Ag17 S5 Ag11 127.40(6) . 3_656 ?
C41 S5 Ag14 114.7(2) . . ?
C41 S5 Ag17 106.2(2) . . ?
C41 S5 Ag11 102.8(2) . 3_656 ?
Ag18 S11 Ag7 79.30(5) . . ?
C2 S11 Ag7 106.2(3) . . ?
C2 S11 Ag18 107.4(3) . . ?
Ag20 S13 Ag3 83.12(5) . . ?
Ag2 S15 Ag3 79.34(5) . . ?
Ag4 S15 Ag2 75.35(5) . . ?
Ag4 S15 Ag3 140.11(8) . . ?
C31 S15 Ag2 106.6(4) . . ?
C31 S15 Ag3 106.6(3) . . ?
C31 S15 Ag4 109.9(3) . . ?
Ag10 S1 Ag11 78.67(5) . . ?
C28 S1 Ag10 102.2(5) . . ?
C28 S1 Ag11 117.4(3) . . ?
Ag6 O19 Ag13 93.79(11) . . ?
Nb1 O19 Ag6 114.41(15) . . ?
Nb1 O19 Ag13 102.84(13) . . ?
Nb5 O19 Ag6 120.89(15) . . ?
Nb5 O19 Ag13 106.05(14) . . ?
Nb5 O19 Nb1 114.23(15) . . ?
Nb1 O17 Ag21 138.18(16) . . ?
Nb6 O17 Nb1 114.36(16) 3_656 . ?
Nb6 O17 Ag21 107.40(14) 3_656 . ?
Nb5 O16 Nb6 114.98(16) . . ?
Nb5 O16 Ag15 123.13(16) . . ?
Nb6 O16 Ag15 121.88(15) . . ?
Nb1 O8 Nb4 180.0 . . ?
Nb1 O8 Nb5 90.71(11) . 3_656 ?
Nb1 O8 Nb5 90.71(11) . . ?
Nb1 O8 Nb6 89.98(11) . 3_656 ?
Nb1 O8 Nb6 89.98(11) . . ?
Nb5 O8 Nb4 89.29(11) . . ?
Nb5 O8 Nb4 89.29(11) 3_656 . ?
Nb5 O8 Nb5 178.6(2) . 3_656 ?
Nb6 O8 Nb4 90.02(11) 3_656 . ?
Nb6 O8 Nb4 90.02(11) . . ?
Nb6 O8 Nb5 89.921(18) . . ?
Nb6 O8 Nb5 90.080(18) 3_656 . ?
Nb6 O8 Nb5 89.923(19) 3_656 3_656 ?
Nb6 O8 Nb5 90.077(19) . 3_656 ?
Nb6 O8 Nb6 180.0(2) 3_656 . ?
Nb5 O13 Ag2 123.41(15) 3_656 3_656 ?
Nb6 O13 Ag2 107.07(14) . 3_656 ?
Nb6 O13 Nb5 115.57(16) . 3_656 ?
Nb4 O12 Nb6 115.17(16) . . ?
Nb4 O12 Ag5 115.72(15) . . ?
Nb6 O12 Ag5 103.11(14) . . ?
Nb4 O14 Ag9 122.89(15) . . ?
Nb5 O14 Nb4 115.79(16) . . ?
Nb5 O14 Ag9 117.12(15) . . ?
Nb5 O18 Ag3 116.89(17) . . ?
Nb1 O1 Ag18 128.32(8) . 3_656 ?
Nb1 O1 Ag18 128.32(8) . . ?
Ag18 O1 Ag18 103.36(17) . 3_656 ?
Nb4 O15 Ag10 128.45(9) . 3_656 ?
Nb4 O15 Ag10 128.45(9) . . ?
Ag10 O15 Ag10 103.10(17) . 3_656 ?
Nb6 O11 Ag12 129.54(18) . . ?
S8 C11 H11 107.0 . . ?
C10 C11 S8 110.9(4) . . ?
C10 C11 H11 107.0 . . ?
C10 C11 C12 113.1(7) . . ?
C12 C11 S8 111.5(4) . . ?
C12 C11 H11 107.0 . . ?
S14 C38 H38 107.6 . . ?
C39 C38 S14 110.4(4) . . ?
C39 C38 H38 107.6 . . ?
C37 C38 S14 111.9(4) . . ?
C37 C38 H38 107.6 . . ?
C37 C38 C39 111.6(5) . . ?
S12 C14 H14 107.9 . . ?
C15 C14 S12 112.3(4) . . ?
C15 C14 H14 107.9 . . ?
C15 C14 C13 112.3(6) . . ?
C13 C14 S12 108.4(4) . . ?
C13 C14 H14 107.9 . . ?
S10 C5 H5 108.0 . . ?
C4 C5 S10 109.3(4) . . ?
C4 C5 H5 108.0 . . ?
C6 C5 S10 111.1(4) . . ?
C6 C5 H5 108.0 . . ?
C6 C5 C4 112.4(6) . . ?
S3 C26 H26 107.6 . . ?
C27 C26 S3 110.0(4) . . ?
C27 C26 H26 107.6 . . ?
C25 C26 S3 111.6(4) . . ?
C25 C26 H26 107.6 . . ?
C25 C26 C27 112.2(5) . . ?
S16 C35 H35 108.3 . . ?
C34 C35 S16 112.8(5) . . ?
C34 C35 H35 108.3 . . ?
C36 C35 S16 109.0(5) . . ?
C36 C35 H35 108.3 . . ?
C36 C35 C34 110.0(8) . . ?
S5 C41 H41 107.3 . . ?
C42 C41 S5 112.6(4) . . ?
C42 C41 H41 107.3 . . ?
C42 C41 C40 112.0(6) . . ?
C40 C41 S5 110.1(4) . . ?
C40 C41 H41 107.3 . . ?
S7 C19 H19 107.5 . . ?
C20 C19 S7 111.0(4) . . ?
C20 C19 H19 107.5 . . ?
C21 C19 S7 110.6(4) . . ?
C21 C19 H19 107.5 . . ?
C21 C19 C20 112.4(6) . . ?
H7A C7 H7B 109.5 . . ?
H7A C7 H7C 109.5 . . ?
H7B C7 H7C 109.5 . . ?
C8 C7 H7A 109.5 . . ?
C8 C7 H7B 109.5 . . ?
C8 C7 H7C 109.5 . . ?
C38 C39 H39A 109.5 . . ?
C38 C39 H39B 109.5 . . ?
C38 C39 H39C 109.5 . . ?
H39A C39 H39B 109.5 . . ?
H39A C39 H39C 109.5 . . ?
H39B C39 H39C 109.5 . . ?
H9A C9 H9B 109.5 . . ?
H9A C9 H9C 109.5 . . ?
H9B C9 H9C 109.5 . . ?
C8 C9 H9A 109.5 . . ?
C8 C9 H9B 109.5 . . ?
C8 C9 H9C 109.5 . . ?
C5 C4 H4A 109.5 . . ?
C5 C4 H4B 109.5 . . ?
C5 C4 H4C 109.5 . . ?
H4A C4 H4B 109.5 . . ?
H4A C4 H4C 109.5 . . ?
H4B C4 H4C 109.5 . . ?
C41 C42 H42A 109.5 . . ?
C41 C42 H42B 109.5 . . ?
C41 C42 H42C 109.5 . . ?
H42A C42 H42B 109.5 . . ?
H42A C42 H42C 109.5 . . ?
H42B C42 H42C 109.5 . . ?
S6 C16 H16 109.0 . . ?
C18 C16 S6 110.3(5) . . ?
C18 C16 H16 109.0 . . ?
C18 C16 C17 109.6(7) . . ?
C17 C16 S6 110.0(5) . . ?
C17 C16 H16 109.0 . . ?
C26 C27 H27A 109.5 . . ?
C26 C27 H27B 109.5 . . ?
C26 C27 H27C 109.5 . . ?
H27A C27 H27B 109.5 . . ?
H27A C27 H27C 109.5 . . ?
H27B C27 H27C 109.5 . . ?
C38 C37 H37A 109.5 . . ?
C38 C37 H37B 109.5 . . ?
C38 C37 H37C 109.5 . . ?
H37A C37 H37B 109.5 . . ?
H37A C37 H37C 109.5 . . ?
H37B C37 H37C 109.5 . . ?
C41 C40 H40A 109.5 . . ?
C41 C40 H40B 109.5 . . ?
C41 C40 H40C 109.5 . . ?
H40A C40 H40B 109.5 . . ?
H40A C40 H40C 109.5 . . ?
H40B C40 H40C 109.5 . . ?
S2 C23 H23 106.6 . . ?
C24 C23 S2 111.3(5) . . ?
C24 C23 H23 106.6 . . ?
C22 C23 S2 110.5(5) . . ?
C22 C23 H23 106.6 . . ?
C22 C23 C24 114.9(6) . . ?
C14 C15 H15A 109.5 . . ?
C14 C15 H15B 109.5 . . ?
C14 C15 H15C 109.5 . . ?
H15A C15 H15B 109.5 . . ?
H15A C15 H15C 109.5 . . ?
H15B C15 H15C 109.5 . . ?
C5 C6 H6A 109.5 . . ?
C5 C6 H6B 109.5 . . ?
C5 C6 H6C 109.5 . . ?
H6A C6 H6B 109.5 . . ?
H6A C6 H6C 109.5 . . ?
H6B C6 H6C 109.5 . . ?
C14 C13 H13A 109.5 . . ?
C14 C13 H13B 109.5 . . ?
C14 C13 H13C 109.5 . . ?
H13A C13 H13B 109.5 . . ?
H13A C13 H13C 109.5 . . ?
H13B C13 H13C 109.5 . . ?
C23 C24 H24A 109.5 . . ?
C23 C24 H24B 109.5 . . ?
C23 C24 H24C 109.5 . . ?
H24A C24 H24B 109.5 . . ?
H24A C24 H24C 109.5 . . ?
H24B C24 H24C 109.5 . . ?
C26 C25 H25A 109.5 . . ?
C26 C25 H25B 109.5 . . ?
C26 C25 H25C 109.5 . . ?
H25A C25 H25B 109.5 . . ?
H25A C25 H25C 109.5 . . ?
H25B C25 H25C 109.5 . . ?
C23 C22 H22A 109.5 . . ?
C23 C22 H22B 109.5 . . ?
C23 C22 H22C 109.5 . . ?
H22A C22 H22B 109.5 . . ?
H22A C22 H22C 109.5 . . ?
H22B C22 H22C 109.5 . . ?
C19 C20 H20A 109.5 . . ?
C19 C20 H20B 109.5 . . ?
C19 C20 H20C 109.5 . . ?
H20A C20 H20B 109.5 . . ?
H20A C20 H20C 109.5 . . ?
H20B C20 H20C 109.5 . . ?
C11 C10 H10A 109.5 . . ?
C11 C10 H10B 109.5 . . ?
C11 C10 H10C 109.5 . . ?
H10A C10 H10B 109.5 . . ?
H10A C10 H10C 109.5 . . ?
H10B C10 H10C 109.5 . . ?
S11 C2 H2 107.2 . . ?
C3 C2 S11 112.0(5) . . ?
C3 C2 H2 107.2 . . ?
C3 C2 C1 113.6(8) . . ?
C1 C2 S11 109.3(7) . . ?
C1 C2 H2 107.2 . . ?
C16 C18 H18A 109.5 . . ?
C16 C18 H18B 109.5 . . ?
C16 C18 H18C 109.5 . . ?
H18A C18 H18B 109.5 . . ?
H18A C18 H18C 109.5 . . ?
H18B C18 H18C 109.5 . . ?
C11 C12 H12A 109.5 . . ?
C11 C12 H12B 109.5 . . ?
C11 C12 H12C 109.5 . . ?
H12A C12 H12B 109.5 . . ?
H12A C12 H12C 109.5 . . ?
H12B C12 H12C 109.5 . . ?
C19 C21 H21A 109.5 . . ?
C19 C21 H21B 109.5 . . ?
C19 C21 H21C 109.5 . . ?
H21A C21 H21B 109.5 . . ?
H21A C21 H21C 109.5 . . ?
H21B C21 H21C 109.5 . . ?
S15 C31 H31 101.6 . . ?
C33 C31 S15 111.1(6) . . ?
C33 C31 H31 101.6 . . ?
C32 C31 S15 116.1(7) . . ?
C32 C31 H31 101.6 . . ?
C32 C31 C33 120.9(9) . . ?
C31 C33 H33A 109.5 . . ?
C31 C33 H33B 109.5 . . ?
C31 C33 H33C 109.5 . . ?
H33A C33 H33B 109.5 . . ?
H33A C33 H33C 109.5 . . ?
H33B C33 H33C 109.5 . . ?
C16 C17 H17A 109.5 . . ?
C16 C17 H17B 109.5 . . ?
C16 C17 H17C 109.5 . . ?
H17A C17 H17B 109.5 . . ?
H17A C17 H17C 109.5 . . ?
H17B C17 H17C 109.5 . . ?
C35 C34 H34A 109.5 . . ?
C35 C34 H34B 109.5 . . ?
C35 C34 H34C 109.5 . . ?
H34A C34 H34B 109.5 . . ?
H34A C34 H34C 109.5 . . ?
H34B C34 H34C 109.5 . . ?
C35 C36 H36A 109.5 . . ?
C35 C36 H36B 109.5 . . ?
C35 C36 H36C 109.5 . . ?
H36A C36 H36B 109.5 . . ?
H36A C36 H36C 109.5 . . ?
H36B C36 H36C 109.5 . . ?
S9 C8 H8 108.3 . . ?
C7 C8 S9 108.5(4) . . ?
C7 C8 C9 111.0(5) . . ?
C7 C8 H8 108.3 . . ?
C9 C8 S9 112.3(4) . . ?
C9 C8 H8 108.3 . . ?
C2 C3 H3A 109.5 . . ?
C2 C3 H3B 109.5 . . ?
C2 C3 H3C 109.5 . . ?
H3A C3 H3B 109.5 . . ?
H3A C3 H3C 109.5 . . ?
H3B C3 H3C 109.5 . . ?
C2 C1 H1A 109.5 . . ?
C2 C1 H1B 109.5 . . ?
C2 C1 H1C 109.5 . . ?
H1A C1 H1B 109.5 . . ?
H1A C1 H1C 109.5 . . ?
H1B C1 H1C 109.5 . . ?
H30A C30 H30B 109.5 . . ?
H30A C30 H30C 109.5 . . ?
H30B C30 H30C 109.5 . . ?
C28 C30 H30A 109.5 . . ?
C28 C30 H30B 109.5 . . ?
C28 C30 H30C 109.5 . . ?
C30 C28 S1 115.1(7) . . ?
C29 C28 S1 120.9(8) . . ?
C29 C28 C30 123.8(9) . . ?
C28 C29 H29A 109.5 . . ?
C28 C29 H29B 109.5 . . ?
C28 C29 H29C 109.5 . . ?
H29A C29 H29B 109.5 . . ?
H29A C29 H29C 109.5 . . ?
H29B C29 H29C 109.5 . . ?
C31 C32 H32A 109.5 . . ?
C31 C32 H32B 109.5 . . ?
C31 C32 H32C 109.5 . . ?
H32A C32 H32B 109.5 . . ?
H32A C32 H32C 109.5 . . ?
H32B C32 H32C 109.5 . . ?

loop_
_geom_bond_atom_site_label_1
_geom_bond_atom_site_label_2
_geom_bond_distance
_geom_bond_site_symmetry_2
_geom_bond_publ_flag
Ag6 Ag2 3.1580(7) . ?
Ag6 Ag7 2.9402(7) 3_656 ?
Ag6 Ag20 2.9744(8) . ?
Ag6 S14 2.4251(15) . ?
Ag6 S12 2.4517(15) . ?
Ag6 O19 2.418(3) . ?
Ag2 Ag3 3.1283(8) . ?
Ag2 Ag4 2.9669(7) . ?
Ag2 S14 2.3967(15) . ?
Ag2 S15 2.4298(17) . ?
Ag2 O13 2.450(3) 3_656 ?
Ag13 Ag21 3.1832(8) 3_656 ?
Ag13 Ag7 3.2898(8) 3_656 ?
Ag13 S8 2.4794(14) . ?
Ag13 S10 2.5164(14) . ?
Ag13 O19 2.443(3) . ?
Ag12 Ag21 3.3073(8) 3_656 ?
Ag12 Ag15 3.0367(8) . ?
Ag12 Ag1 3.0507(8) 3_656 ?
Ag12 S6 2.4091(15) . ?
Ag12 S9 2.3834(16) . ?
Ag12 O11 2.485(3) . ?
Nb4 O8 2.394(5) . ?
Nb4 O12 1.988(3) 3_656 ?
Nb4 O12 1.988(3) . ?
Nb4 O14 1.994(3) . ?
Nb4 O14 1.994(3) 3_656 ?
Nb4 O15 1.788(5) . ?
Nb1 Nb6 3.3340(7) 3_656 ?
Nb1 Nb6 3.3341(7) . ?
Nb1 O19 2.011(3) . ?
Nb1 O19 2.011(3) 3_656 ?
Nb1 O17 1.994(3) 3_656 ?
Nb1 O17 1.994(3) . ?
Nb1 O8 2.351(5) . ?
Nb1 O1 1.781(5) . ?
Nb5 O19 2.009(3) . ?
Nb5 O16 1.966(3) . ?
Nb5 O8 2.3936(5) . ?
Nb5 O13 2.004(3) 3_656 ?
Nb5 O14 1.978(3) . ?
Nb5 O18 1.800(3) . ?
Nb6 O17 1.973(3) 3_656 ?
Nb6 O16 2.021(3) . ?
Nb6 O8 2.3649(5) . ?
Nb6 O13 1.976(3) . ?
Nb6 O12 1.999(3) . ?
Nb6 O11 1.794(3) . ?
Ag21 S10 2.6492(14) 3_656 ?
Ag21 S14 2.5916(15) . ?
Ag21 S9 2.4989(14) 3_656 ?
Ag21 O17 2.524(3) . ?
Ag15 Ag5 3.2317(8) . ?
Ag15 Ag19 3.1858(8) . ?
Ag15 S8 2.4182(14) . ?
Ag15 S6 2.4503(15) . ?
Ag15 O16 2.479(3) . ?
Ag5 Ag9 3.1000(8) . ?
Ag5 Ag17 3.0405(9) . ?
Ag5 S6 2.5220(15) . ?
Ag5 S2 2.5100(15) . ?
Ag5 O12 2.377(3) . ?
Ag1 S7 2.4941(14) 2_665 ?
Ag1 S9 2.5665(15) 3_656 ?
Ag1 S16 2.4741(16) . ?
Ag19 Ag8 2.9781(7) . ?
Ag19 Ag20 3.0325(8) . ?
Ag19 S8 2.4397(14) . ?
Ag19 S7 2.4591(14) . ?
Ag19 S4 2.8261(15) . ?
Ag8 Ag9 3.2219(8) . ?
Ag8 Ag3 3.0138(8) . ?
Ag8 S7 2.3857(15) . ?
Ag8 S3 2.3825(15) . ?
Ag7 Ag18 3.0855(8) . ?
Ag7 Ag18 3.3041(8) 3_656 ?
Ag7 S10 2.4919(15) 3_656 ?
Ag7 S12 2.8281(16) 3_656 ?
Ag7 S11 2.4413(15) . ?
Ag9 Ag10 2.9039(8) . ?
Ag9 S3 2.4657(15) . ?
Ag9 S2 2.5707(15) . ?
Ag9 S4 2.6227(16) . ?
Ag9 O14 2.455(3) . ?
Ag14 S3 2.5439(15) 3_656 ?
Ag14 S5 2.4658(17) . ?
Ag17 Ag4 2.9148(9) 3_656 ?
Ag17 S6 2.6097(15) . ?
Ag17 S16 2.5715(16) 3_656 ?
Ag17 S5 2.4161(16) . ?
Ag18 S10 2.4358(15) . ?
Ag18 S11 2.3937(15) . ?
Ag18 O1 2.571(3) . ?
Ag3 Ag20 3.3357(8) . ?
Ag3 S3 2.8687(16) . ?
Ag3 S13 2.5661(17) . ?
Ag3 S15 2.4704(16) . ?
Ag3 O18 2.372(4) . ?
Ag20 S12 2.4402(16) . ?
Ag20 S13 2.4609(17) . ?
Ag10 Ag11 3.0420(9) . ?
Ag10 Ag11 3.2431(9) 3_656 ?
Ag10 S2 2.4234(15) . ?
Ag10 S1 2.3762(17) . ?
Ag10 O15 2.547(3) . ?
Ag11 S2 2.4627(15) 3_656 ?
Ag11 S5 2.6847(17) 3_656 ?
Ag11 S1 2.4226(18) . ?
Ag4 S16 2.4105(17) . ?
Ag4 S15 2.4245(18) . ?
S8 C11 1.833(5) . ?
S10 C5 1.842(5) . ?
S14 C38 1.836(5) . ?
S7 C19 1.830(5) . ?
S6 C16 1.832(5) . ?
S3 C26 1.829(5) . ?
S12 C14 1.846(5) . ?
S2 C23 1.831(5) . ?
S9 C8 1.832(5) . ?
S16 C35 1.826(5) . ?
S5 C41 1.827(5) . ?
S11 C2 1.820(6) . ?
S15 C31 1.832(7) . ?
S1 C28 1.794(7) . ?
C11 H11 1.0000 . ?
C11 C10 1.489(7) . ?
C11 C12 1.497(7) . ?
C38 H38 1.0000 . ?
C38 C39 1.512(7) . ?
C38 C37 1.505(7) . ?
C14 H14 1.0000 . ?
C14 C15 1.503(7) . ?
C14 C13 1.511(7) . ?
C5 H5 1.0000 . ?
C5 C4 1.516(7) . ?
C5 C6 1.505(7) . ?
C26 H26 1.0000 . ?
C26 C27 1.516(7) . ?
C26 C25 1.510(7) . ?
C35 H35 1.0000 . ?
C35 C34 1.492(8) . ?
C35 C36 1.486(8) . ?
C41 H41 1.0000 . ?
C41 C42 1.498(7) . ?
C41 C40 1.505(7) . ?
C19 H19 1.0000 . ?
C19 C20 1.510(7) . ?
C19 C21 1.503(7) . ?
C7 H7A 0.9800 . ?
C7 H7B 0.9800 . ?
C7 H7C 0.9800 . ?
C7 C8 1.511(9) . ?
C39 H39A 0.9800 . ?
C39 H39B 0.9800 . ?
C39 H39C 0.9800 . ?
C9 H9A 0.9800 . ?
C9 H9B 0.9800 . ?
C9 H9C 0.9800 . ?
C9 C8 1.516(9) . ?
C4 H4A 0.9800 . ?
C4 H4B 0.9800 . ?
C4 H4C 0.9800 . ?
C42 H42A 0.9800 . ?
C42 H42B 0.9800 . ?
C42 H42C 0.9800 . ?
C16 H16 1.0000 . ?
C16 C18 1.502(7) . ?
C16 C17 1.505(8) . ?
C27 H27A 0.9800 . ?
C27 H27B 0.9800 . ?
C27 H27C 0.9800 . ?
C37 H37A 0.9800 . ?
C37 H37B 0.9800 . ?
C37 H37C 0.9800 . ?
C40 H40A 0.9800 . ?
C40 H40B 0.9800 . ?
C40 H40C 0.9800 . ?
C23 H23 1.0000 . ?
C23 C24 1.490(7) . ?
C23 C22 1.485(7) . ?
C15 H15A 0.9800 . ?
C15 H15B 0.9800 . ?
C15 H15C 0.9800 . ?
C6 H6A 0.9800 . ?
C6 H6B 0.9800 . ?
C6 H6C 0.9800 . ?
C13 H13A 0.9800 . ?
C13 H13B 0.9800 . ?
C13 H13C 0.9800 . ?
C24 H24A 0.9800 . ?
C24 H24B 0.9800 . ?
C24 H24C 0.9800 . ?
C25 H25A 0.9800 . ?
C25 H25B 0.9800 . ?
C25 H25C 0.9800 . ?
C22 H22A 0.9800 . ?
C22 H22B 0.9800 . ?
C22 H22C 0.9800 . ?
C20 H20A 0.9800 . ?
C20 H20B 0.9800 . ?
C20 H20C 0.9800 . ?
C10 H10A 0.9800 . ?
C10 H10B 0.9800 . ?
C10 H10C 0.9800 . ?
C2 H2 1.0000 . ?
C2 C3 1.497(8) . ?
C2 C1 1.503(8) . ?
C18 H18A 0.9800 . ?
C18 H18B 0.9800 . ?
C18 H18C 0.9800 . ?
C12 H12A 0.9800 . ?
C12 H12B 0.9800 . ?
C12 H12C 0.9800 . ?
C21 H21A 0.9800 . ?
C21 H21B 0.9800 . ?
C21 H21C 0.9800 . ?
C31 H31 1.0000 . ?
C31 C33 1.476(8) . ?
C31 C32 1.453(8) . ?
C33 H33A 0.9800 . ?
C33 H33B 0.9800 . ?
C33 H33C 0.9800 . ?
C17 H17A 0.9800 . ?
C17 H17B 0.9800 . ?
C17 H17C 0.9800 . ?
C34 H34A 0.9800 . ?
C34 H34B 0.9800 . ?
C34 H34C 0.9800 . ?
C36 H36A 0.9800 . ?
C36 H36B 0.9800 . ?
C36 H36C 0.9800 . ?
C8 H8 1.0000 . ?
C3 H3A 0.9800 . ?
C3 H3B 0.9800 . ?
C3 H3C 0.9800 . ?
C1 H1A 0.9800 . ?
C1 H1B 0.9800 . ?
C1 H1C 0.9800 . ?
C30 H30A 0.9800 . ?
C30 H30B 0.9800 . ?
C30 H30C 0.9800 . ?
C30 C28 1.473(8) . ?
C28 C29 1.431(9) . ?
C29 H29A 0.9800 . ?
C29 H29B 0.9800 . ?
C29 H29C 0.9800 . ?
C32 H32A 0.9800 . ?
C32 H32B 0.9800 . ?
C32 H32C 0.9800 . ?

loop_
_geom_torsion_atom_site_label_1
_geom_torsion_atom_site_label_2
_geom_torsion_atom_site_label_3
_geom_torsion_atom_site_label_4
_geom_torsion
_geom_torsion_site_symmetry_1
_geom_torsion_site_symmetry_2
_geom_torsion_site_symmetry_3
_geom_torsion_site_symmetry_4
_geom_torsion_publ_flag
Ag6 S14 C38 C39 149.2(4) . . . . ?
Ag6 S14 C38 C37 24.3(6) . . . . ?
Ag6 S12 C14 C15 -93.4(5) . . . . ?
Ag6 S12 C14 C13 141.9(5) . . . . ?
Ag2 S14 C38 C39 61.4(5) . . . . ?
Ag2 S14 C38 C37 -63.5(5) . . . . ?
Ag2 S15 C31 C33 133.9(8) . . . . ?
Ag2 S15 C31 C32 -82.7(11) . . . . ?
Ag13 S8 C11 C10 17.3(6) . . . . ?
Ag13 S8 C11 C12 144.3(6) . . . . ?
Ag13 S10 C5 C4 -140.3(4) . . . . ?
Ag13 S10 C5 C6 95.1(6) . . . . ?
Ag12 S6 C16 C18 89.3(5) . . . . ?
Ag12 S6 C16 C17 -31.7(7) . . . . ?
Ag12 S9 C8 C7 -157.3(4) . . . . ?
Ag12 S9 C8 C9 -34.3(5) . . . . ?
Nb1 Nb6 O11 Ag12 -72.2(3) . . . . ?
Nb6 Nb1 O1 Ag18 164.343(18) . . . 3_656 ?
Nb6 Nb1 O1 Ag18 164.340(18) 3_656 . . . ?
Nb6 Nb1 O1 Ag18 -15.657(18) 3_656 . . 3_656 ?
Nb6 Nb1 O1 Ag18 -15.660(18) . . . . ?
Ag21 S10 C5 C4 -56.0(4) 3_656 . . . ?
Ag21 S10 C5 C6 179.4(5) 3_656 . . . ?
Ag21 S14 C38 C39 -48.0(5) . . . . ?
Ag21 S14 C38 C37 -172.8(5) . . . . ?
Ag21 S9 C8 C7 109.7(4) 3_656 . . . ?
Ag21 S9 C8 C9 -127.2(4) 3_656 . . . ?
Ag15 S8 C11 C10 -81.0(6) . . . . ?
Ag15 S8 C11 C12 46.0(6) . . . . ?
Ag15 S6 C16 C18 174.7(5) . . . . ?
Ag15 S6 C16 C17 53.7(6) . . . . ?
Ag5 S6 C16 C18 -95.8(5) . . . . ?
Ag5 S6 C16 C17 143.2(6) . . . . ?
Ag5 S2 C23 C24 -173.1(5) . . . . ?
Ag5 S2 C23 C22 58.0(6) . . . . ?
Ag1 S7 C19 C20 97.7(5) 2_664 . . . ?
Ag1 S7 C19 C21 -27.8(6) 2_664 . . . ?
Ag1 S9 C8 C7 -76.3(4) 3_656 . . . ?
Ag1 S9 C8 C9 46.7(5) 3_656 . . . ?
Ag1 S16 C35 C34 54.9(7) . . . . ?
Ag1 S16 C35 C36 -67.7(7) . . . . ?
Ag19 S8 C11 C10 -171.7(5) . . . . ?
Ag19 S8 C11 C12 -44.7(6) . . . . ?
Ag19 S7 C19 C20 -49.3(5) . . . . ?
Ag19 S7 C19 C21 -174.9(6) . . . . ?
Ag8 S7 C19 C20 -130.0(5) . . . . ?
Ag8 S7 C19 C21 104.5(6) . . . . ?
Ag8 S3 C26 C27 -72.3(4) . . . . ?
Ag8 S3 C26 C25 52.9(5) . . . . ?
Ag7 S10 C5 C4 127.7(4) 3_656 . . . ?
Ag7 S10 C5 C6 3.1(6) 3_656 . . . ?
Ag7 S12 C14 C15 -161.8(4) 3_656 . . . ?
Ag7 S12 C14 C13 73.5(5) 3_656 . . . ?
Ag7 S11 C2 C3 -146.5(7) . . . . ?
Ag7 S11 C2 C1 86.7(8) . . . . ?
Ag9 S3 C26 C27 -163.9(4) . . . . ?
Ag9 S3 C26 C25 -38.8(5) . . . . ?
Ag9 S2 C23 C24 -93.9(6) . . . . ?
Ag9 S2 C23 C22 137.2(5) . . . . ?
Ag14 S3 C26 C27 97.3(4) 3_656 . . . ?
Ag14 S3 C26 C25 -137.6(4) 3_656 . . . ?
Ag14 S5 C41 C42 -47.7(5) . . . . ?
Ag14 S5 C41 C40 -173.5(4) . . . . ?
Ag17 S6 C16 C18 -12.6(6) . . . . ?
Ag17 S6 C16 C17 -133.6(6) . . . . ?
Ag17 S16 C35 C34 -140.5(6) 3_656 . . . ?
Ag17 S16 C35 C36 96.9(6) 3_656 . . . ?
Ag17 S5 C41 C42 68.3(5) . . . . ?
Ag17 S5 C41 C40 -57.4(5) . . . . ?
Ag18 S10 C5 C4 36.7(5) . . . . ?
Ag18 S10 C5 C6 -87.9(6) . . . . ?
Ag18 S11 C2 C3 -62.9(8) . . . . ?
Ag18 S11 C2 C1 170.3(7) . . . . ?
Ag3 S3 C26 C27 6.6(6) . . . . ?
Ag3 S3 C26 C25 131.7(4) . . . . ?
Ag3 S15 C31 C33 50.4(9) . . . . ?
Ag3 S15 C31 C32 -166.3(10) . . . . ?
Ag20 S12 C14 C15 -14.2(5) . . . . ?
Ag20 S12 C14 C13 -138.9(4) . . . . ?
Ag10 S2 C23 C24 -19.1(6) . . . . ?
Ag10 S2 C23 C22 -147.9(5) . . . . ?
Ag10 S1 C28 C30 -83.1(10) . . . . ?
Ag10 S1 C28 C29 102.3(13) . . . . ?
Ag11 S2 C23 C24 74.9(6) 3_656 . . . ?
Ag11 S2 C23 C22 -54.0(6) 3_656 . . . ?
Ag11 S5 C41 C42 -156.1(4) 3_656 . . . ?
Ag11 S5 C41 C40 78.1(5) 3_656 . . . ?
Ag11 S1 C28 C30 -166.5(8) . . . . ?
Ag11 S1 C28 C29 18.8(15) . . . . ?
Ag4 S16 C35 C34 -62.3(7) . . . . ?
Ag4 S16 C35 C36 175.2(6) . . . . ?
Ag4 S15 C31 C33 -146.0(8) . . . . ?
Ag4 S15 C31 C32 -2.7(11) . . . . ?
O19 Nb1 O1 Ag18 -106.03(10) . . . . ?
O19 Nb1 O1 Ag18 73.98(10) . . . 3_656 ?
O19 Nb1 O1 Ag18 73.97(10) 3_656 . . . ?
O19 Nb1 O1 Ag18 -106.02(10) 3_656 . . 3_656 ?
O19 Nb5 O18 Ag3 -101.48(18) . . . . ?
O17 Nb1 O1 Ag18 -17.22(10) 3_656 . . . ?
O17 Nb1 O1 Ag18 162.78(10) 3_656 . . 3_656 ?
O17 Nb1 O1 Ag18 162.78(10) . . . . ?
O17 Nb1 O1 Ag18 -17.21(10) . . . 3_656 ?
O17 Nb6 O11 Ag12 -68.8(2) 3_656 . . . ?
O16 Nb5 O18 Ag3 167.65(16) . . . . ?
O16 Nb6 O11 Ag12 20.8(3) . . . . ?
O13 Nb5 O18 Ag3 -12.2(2) 3_656 . . . ?
O13 Nb6 O11 Ag12 -161.1(2) . . . . ?
O12 Nb4 O15 Ag10 -90.93(10) . . . . ?
O12 Nb4 O15 Ag10 89.07(10) 3_656 . . . ?
O12 Nb4 O15 Ag10 89.07(10) . . . 3_656 ?
O12 Nb4 O15 Ag10 -90.93(10) 3_656 . . 3_656 ?
O12 Nb6 O11 Ag12 109.2(2) . . . . ?
O14 Nb4 O15 Ag10 179.00(10) 3_656 . . . ?
O14 Nb4 O15 Ag10 -0.99(10) 3_656 . . 3_656 ?
O14 Nb4 O15 Ag10 179.00(10) . . . 3_656 ?
O14 Nb4 O15 Ag10 -1.00(10) . . . . ?
O14 Nb5 O18 Ag3 75.25(19) . . . . ?

loop_
_smtbx_masks_void_nr
_smtbx_masks_void_average_x
_smtbx_masks_void_average_y
_smtbx_masks_void_average_z
_smtbx_masks_void_volume
_smtbx_masks_void_count_electrons
_smtbx_masks_void_content
1 0.000 0.243 0.250 125.8 44.8 ?
2 0.000 0.757 0.750 125.8 44.9 ?
3 0.246 0.031 0.043 10.2 0.0 ?
4 0.246 0.969 0.543 10.2 0.0 ?
5 0.254 0.469 0.543 10.2 0.0 ?
6 0.254 0.531 0.043 10.2 0.0 ?
7 0.500 0.257 0.750 125.8 45.1 ?
8 0.500 0.743 0.250 125.8 44.6 ?
9 0.746 0.469 0.957 10.2 0.0 ?
10 0.746 0.531 0.457 10.2 0.0 ?
11 0.754 0.031 0.457 10.2 0.0 ?
12 0.754 0.969 0.957 10.2 0.0 ?
